data_4133370
loop_
_publ_author_name
'Xuan, Weimin'
'Pow, Robert'
'Watfa, Nancy'
'Zheng, Qi'
'Surman, Andrew J.'
'Long, De-Liang'
'Cronin, Leroy'

_publ_section_title
;
 Stereoselective Assembly of Gigantic Chiral Molybdenum Blue Wheels Using
 Lanthanide Ions and Amino Acids.
;
_journal_issue 3
_journal_name_full 'Journal of the American Chemical Society'
_journal_page_first 1242
_journal_page_last 1250
_journal_paper_doi 10.1021/jacs.8b09750
_journal_volume 141
_journal_year 2019
_chemical_formula_sum 'C48 H604 Mo154 N24 Na4 O732'
_chemical_formula_weight 28100.24
_space_group_crystal_system monoclinic
_space_group_IT_number 12
_space_group_name_Hall '-C 2y'
_space_group_name_H-M_alt 'C 1 2/m 1'
_atom_sites_solution_primary direct
_atom_sites_solution_secondary difmap
_audit_creation_method SHELXL-2016/6
_cell_angle_alpha 90
_cell_angle_beta 107.5950(10)
_cell_angle_gamma 90
_cell_formula_units_Z 2
_cell_length_a 36.1521(13)
_cell_length_b 43.2693(15)
_cell_length_c 31.4909(11)
_cell_measurement_reflns_used 9872
_cell_measurement_temperature 150(2)
_cell_measurement_theta_max 25.3
_cell_measurement_theta_min 2.23
_cell_volume 46956(3)
_computing_cell_refinement Apex2
_computing_data_collection Apex2
_computing_data_reduction Apex2
_computing_molecular_graphics Diamond3
_computing_publication_material WinGX
_computing_structure_refinement 'SHELXL-2016/6 (Sheldrick, 2016)'
_computing_structure_solution 'SHELXL-97 (Sheldrick, 2008)'
_diffrn_ambient_temperature 150(2)
_diffrn_measured_fraction_theta_full 0.998
_diffrn_measured_fraction_theta_max 0.991
_diffrn_measurement_device_type 'Bruker Apex II Quasar'
_diffrn_measurement_method '\w & \f scans'
_diffrn_radiation_type MoK\a
_diffrn_radiation_wavelength 0.71073
_diffrn_reflns_av_R_equivalents 0.0400
_diffrn_reflns_av_unetI/netI 0.0399
_diffrn_reflns_Laue_measured_fraction_full 0.998
_diffrn_reflns_Laue_measured_fraction_max 0.991
_diffrn_reflns_limit_h_max 43
_diffrn_reflns_limit_h_min -43
_diffrn_reflns_limit_k_max 48
_diffrn_reflns_limit_k_min -52
_diffrn_reflns_limit_l_max 38
_diffrn_reflns_limit_l_min -36
_diffrn_reflns_number 174584
_diffrn_reflns_point_group_measured_fraction_full 0.998
_diffrn_reflns_point_group_measured_fraction_max 0.991
_diffrn_reflns_theta_full 25.242
_diffrn_reflns_theta_max 25.420
_diffrn_reflns_theta_min 1.357
_diffrn_source '1uS Microfocus x-ray'
_exptl_absorpt_coefficient_mu 2.077
_exptl_absorpt_correction_T_max 0.7452
_exptl_absorpt_correction_T_min 0.6354
_exptl_absorpt_correction_type empirical
_exptl_absorpt_process_details SADABS-2012/1
_exptl_crystal_colour 'deep blue'
_exptl_crystal_density_diffrn 1.987
_exptl_crystal_density_method none
_exptl_crystal_description block
_exptl_crystal_F_000 26856
_exptl_crystal_size_max 0.100
_exptl_crystal_size_mid 0.100
_exptl_crystal_size_min 0.050
_refine_diff_density_max 1.894
_refine_diff_density_min -1.777
_refine_diff_density_rms 0.298
_refine_ls_extinction_method none
_refine_ls_goodness_of_fit_ref 1.248
_refine_ls_hydrogen_treatment undef
_refine_ls_matrix_type full
_refine_ls_number_parameters 2024
_refine_ls_number_reflns 43555
_refine_ls_number_restraints 23
_refine_ls_restrained_S_all 1.248
_refine_ls_R_factor_all 0.1228
_refine_ls_R_factor_gt 0.1058
_refine_ls_shift/su_max 0.001
_refine_ls_shift/su_mean 0.000
_refine_ls_structure_factor_coef Fsqd
_refine_ls_weighting_details 'w=1/[\s^2^(Fo^2^)+6015.2539P] where P=(Fo^2^+2Fc^2^)/3'
_refine_ls_weighting_scheme calc
_refine_ls_wR_factor_gt 0.2370
_refine_ls_wR_factor_ref 0.2502
_reflns_Friedel_coverage 0.000
_reflns_number_gt 36171
_reflns_number_total 43555
_reflns_threshold_expression 'I > 2\s(I)'
_cod_data_source_file 6-wx6136.cif
_cod_data_source_block wx6136
_cod_depositor_comments
;
The following automatic conversions were performed:

data item '_atom_sites_solution_primary' value 'direct methods' was
changed to 'direct'.

Automatic conversion script
Id: cif_fix_values 6909 2019-04-08 15:41:33Z antanas 
;
_cod_original_sg_symbol_H-M 'C 2/m'
_cod_database_code 4133370
_shelx_shelxl_version_number 2016/6
_shelx_space_group_comment
;
The symmetry employed for this shelxl refinement is uniquely defined
by the following loop, which should always be used as a source of
symmetry information in preference to the above space-group names.
They are only intended as comments.
;
_shelx_estimated_absorpt_t_min 0.819
_shelx_estimated_absorpt_t_max 0.903

loop_
_space_group_symop_operation_xyz
'x, y, z'
'-x, y, -z'
'x+1/2, y+1/2, z'
'-x+1/2, y+1/2, -z'
'-x, -y, -z'
'x, -y, z'
'-x+1/2, -y+1/2, -z'
'x+1/2, -y+1/2, z'

loop_
_atom_site_label
_atom_site_type_symbol
_atom_site_fract_x
_atom_site_fract_y
_atom_site_fract_z
_atom_site_U_iso_or_equiv
_atom_site_adp_type
_atom_site_occupancy
_atom_site_site_symmetry_order
_atom_site_calc_flag
_atom_site_refinement_flags_posn
_atom_site_refinement_flags_adp
_atom_site_refinement_flags_occupancy
_atom_site_disorder_assembly
_atom_site_disorder_group
Mo1 Mo 0.31358(6) 0.500000 0.44426(7) 0.0284(5) Uani 1 2 d S T P . .
Mo2 Mo 0.30341(4) 0.45497(3) 0.52321(5) 0.0270(3) Uani 1 1 d . . . . .
Mo3 Mo 0.22331(7) 0.500000 0.45809(7) 0.0313(5) Uani 1 2 d S T P . .
Mo4 Mo 0.21897(5) 0.45692(3) 0.54563(5) 0.0264(3) Uani 1 1 d . . . . .
Mo5 Mo 0.13297(5) 0.42737(4) 0.46196(6) 0.0347(4) Uani 1 1 d . . . . .
Mo6 Mo 0.21433(4) 0.37267(3) 0.52682(5) 0.0248(3) Uani 1 1 d . . . . .
Mo7 Mo 0.13173(4) 0.35032(3) 0.45770(5) 0.0254(3) Uani 1 1 d . . . . .
Mo8 Mo 0.05101(5) 0.37760(4) 0.38733(6) 0.0361(4) Uani 1 1 d . . . . .
Mo9 Mo 0.18903(4) 0.29014(3) 0.47427(5) 0.0237(3) Uani 1 1 d . . . . .
Mo10 Mo 0.08956(4) 0.29681(4) 0.38308(5) 0.0305(3) Uani 1 1 d . . . . .
Mo11 Mo 0.14821(4) 0.22605(3) 0.39746(5) 0.0231(3) Uani 1 1 d . . . . .
Mo12 Mo 0.10054(4) 0.17459(4) 0.30123(5) 0.0270(3) Uani 1 1 d . . . . .
Mo13 Mo 0.18221(4) 0.16981(4) 0.27287(5) 0.0265(3) Uani 1 1 d . . . . .
Mo14 Mo 0.13129(4) 0.13908(4) 0.16098(5) 0.0306(3) Uani 1 1 d . . . . .
Mo15 Mo -0.00859(5) 0.11654(4) 0.07253(5) 0.0344(4) Uani 1 1 d . . . . .
Mo16 Mo 0.07256(5) 0.12188(4) 0.04347(5) 0.0344(4) Uani 1 1 d . . . . .
Mo17 Mo 0.23899(5) 0.28728(4) 0.19888(6) 0.0352(4) Uani 1 1 d . . . . .
Mo18 Mo 0.22874(4) 0.23381(4) 0.26939(5) 0.0262(3) Uani 1 1 d . . . . .
Mo19 Mo 0.25990(5) 0.29978(4) 0.32276(5) 0.0306(3) Uani 1 1 d . . . . .
Mo20 Mo 0.26816(4) 0.29429(3) 0.44136(5) 0.0248(3) Uani 1 1 d . . . . .
Mo21 Mo 0.20701(4) 0.35529(4) 0.41351(5) 0.0311(4) Uani 1 1 d . . . . .
Mo22 Mo 0.29174(4) 0.37282(3) 0.49017(5) 0.0263(3) Uani 1 1 d . . . . .
Mo23 Mo 0.14223(5) 0.24257(4) 0.29074(6) 0.0320(4) Uani 1 1 d . . . . .
Mo24 Mo 0.23173(4) 0.22519(3) 0.37331(5) 0.0230(3) Uani 1 1 d . . . . .
Mo25 Mo 0.05248(5) 0.13515(4) 0.19500(5) 0.0315(4) Uani 1 1 d . . . . .
Mo26 Mo -0.01936(7) 0.31448(6) 0.33856(8) 0.0290(5) Uani 0.85 1 d . . P A 1
Mo27 Mo 0.29625(5) 0.42832(4) 0.40416(5) 0.0325(4) Uani 1 1 d . . . . .
Mo28 Mo 0.01556(5) 0.21314(4) 0.22637(6) 0.0364(4) Uani 1 1 d . . . . .
Mo29 Mo 0.30484(12) 0.500000 0.33652(11) 0.0349(6) Uani 0.9 2 d S T P B 1
Mo30 Mo -0.06343(6) 0.26590(6) 0.24643(9) 0.0336(5) Uani 0.9 1 d . . P A 1
Mo31 Mo -0.02546(5) 0.17124(4) 0.13581(5) 0.0368(4) Uani 1 1 d . . . . .
Mo32 Mo 0.17864(5) 0.21387(5) 0.16524(5) 0.0403(4) Uani 1 1 d . . . . .
Mo33 Mo -0.07794(15) 0.18565(14) 0.02933(16) 0.0387(10) Uani 0.8 1 d . . P C 1
Mo34 Mo -0.07227(5) 0.23736(5) 0.13101(7) 0.0490(5) Uani 1 1 d . . . . .
Mo35 Mo 0.05517(5) 0.18186(4) 0.10252(7) 0.0415(4) Uani 1 1 d . . . . .
Mo36 Mo 0.33427(10) 0.42275(7) 0.30280(12) 0.0457(8) Uani 0.85 1 d . . P B 1
Mo37 Mo 0.31209(7) 0.34767(5) 0.25540(8) 0.0441(5) Uani 0.9 1 d . . P B 1
Mo38 Mo 0.15267(11) 0.24943(8) -0.02956(10) 0.0416(8) Uani 0.7 1 d . . P D 1
Mo39 Mo 0.20162(10) 0.27032(8) 0.08205(9) 0.0535(8) Uani 0.7 1 d . . P D 1
Mo40 Mo 0.02957(12) 0.45893(10) 0.41410(16) 0.0393(10) Uani 0.6 1 d . . P E 1
M26 Mo -0.0139(5) 0.3235(4) 0.3169(8) 0.075(7) Uani 0.15 1 d . . P F 2
M29 Mo 0.3218(10) 0.500000 0.3469(11) 0.040(9) Uiso 0.1 2 d S . P G 2
M30 Mo -0.0620(6) 0.2712(5) 0.2310(6) 0.024(5) Uiso 0.1 1 d . . P H 2
M33 Mo -0.0838(7) 0.1803(5) 0.0391(6) 0.038(4) Uani 0.2 1 d . . P I 2
M36 Mo 0.3164(4) 0.4256(4) 0.2900(5) 0.025(3) Uani 0.15 1 d . . P J 2
M37 Mo 0.2811(4) 0.3556(3) 0.2396(4) 0.017(3) Uani 0.1 1 d . . P K 2
M38 Mo 0.1664(3) 0.2333(3) -0.0296(2) 0.055(2) Uani 0.3 1 d . . P L 2
M39 Mo 0.22075(19) 0.2522(2) 0.08029(19) 0.0412(16) Uani 0.3 1 d . . P M 2
M40 Mo 0.03630(19) 0.45998(15) 0.3956(2) 0.0404(14) Uani 0.4 1 d . . P N 2
O1 O 0.2753(3) 0.4609(3) 0.5627(4) 0.027(3) Uani 1 1 d . . . O 1
O2 O 0.2151(5) 0.500000 0.5213(5) 0.030(4) Uani 1 2 d S T P G 1
O3 O 0.2351(3) 0.4576(3) 0.4802(4) 0.029(3) Uani 1 1 d . . . P 1
O4 O 0.2939(5) 0.500000 0.5006(5) 0.029(4) Uani 1 2 d S T P G 1
O5 O 0.3063(3) 0.4559(3) 0.4603(4) 0.029(3) Uani 1 1 d . . . Q 1
O6 O 0.3113(4) 0.4727(3) 0.3918(4) 0.041(3) Uani 1 1 d . . . B 1
O7 O 0.3164(5) 0.4673(3) 0.3089(5) 0.057(4) Uani 1 1 d . . . B 1
O8 O 0.2473(4) 0.4338(3) 0.3871(4) 0.038(3) Uani 1 1 d . . . R 1
O9 O 0.3055(5) 0.4169(4) 0.3554(5) 0.058(4) Uani 1 1 d . . . B 1
O10 O 0.3264(7) 0.3795(4) 0.2975(7) 0.091(8) Uani 1 1 d . . . B 1
O11 O 0.3184(5) 0.3674(4) 0.2107(6) 0.066(5) Uani 1 1 d . . . B 1
O12 O 0.3509(5) 0.3241(4) 0.2710(6) 0.062(5) Uani 1 1 d . . . B 1
O13 O 0.2530(7) 0.3692(5) 0.2429(10) 0.106(9) Uani 1 1 d . . . B 1
O14 O 0.3189(4) 0.2737(4) 0.3420(5) 0.052(4) Uani 1 1 d . . . S 1
O15 O 0.2927(4) 0.2561(4) 0.2047(5) 0.051(4) Uani 1 1 d . . . T 1
O16 O 0.2521(4) 0.2749(3) 0.2646(4) 0.031(3) Uani 1 1 d . . . U 1
O17 O 0.2182(4) 0.2439(3) 0.2052(4) 0.044(3) Uani 1 1 d . . . V 1
O18 O 0.2426(3) 0.2547(3) 0.3290(4) 0.027(3) Uani 1 1 d . . . W 1
O20 O 0.1951(3) 0.2004(3) 0.2322(4) 0.025(2) Uani 1 1 d . . . X 1
O22 O 0.1867(6) 0.2305(5) 0.1182(5) 0.087(7) Uani 1 1 d . . . D 1
O23 O 0.1789(5) 0.2424(5) 0.0320(5) 0.077(6) Uani 1 1 d . . . D 1
O24 O -0.1162(5) 0.2121(5) 0.0174(5) 0.081(7) Uani 1 1 d . . . C 1
O25 O 0.1818(7) 0.2138(8) -0.0478(6) 0.118(10) Uani 1 1 d . . . D 1
O27 O 0.2373(6) 0.1890(7) 0.1733(7) 0.113(9) Uani 1 1 d . . . Y 1
O28 O 0.1383(4) 0.2320(3) 0.1680(5) 0.052(4) Uani 1 1 d . . . Z 1
O29 O 0.1603(4) 0.1752(3) 0.1484(4) 0.037(3) Uani 1 1 d . . . A 1
O30 O 0.0848(4) 0.1756(3) 0.1651(4) 0.036(3) Uani 1 1 d . . . B 1
O31 O 0.1269(3) 0.2043(3) 0.2567(4) 0.030(3) Uani 1 1 d . . . C 1
O32 O 0.1255(3) 0.2123(2) 0.3344(4) 0.025(2) Uani 1 1 d . . . D 1
O33 O 0.1725(3) 0.2560(3) 0.3500(3) 0.023(2) Uani 1 1 d . . . E 1
O35 O 0.2016(3) 0.2101(3) 0.3102(4) 0.025(2) Uani 1 1 d . . . F 1
O36 O 0.2039(3) 0.3100(3) 0.4082(4) 0.024(2) Uani 1 1 d . . . G 1
O37 O 0.2631(3) 0.3398(3) 0.4487(4) 0.026(3) Uani 1 1 d . . . H 1
O39 O 0.2270(3) 0.3876(3) 0.4573(4) 0.023(2) Uani 1 1 d . . . I 1
O41 O 0.1372(3) 0.3074(3) 0.4369(4) 0.027(3) Uani 1 1 d . . . J 1
O42 O 0.0830(3) 0.3387(3) 0.4115(4) 0.032(3) Uani 1 1 d . . . K 1
O43 O 0.1907(3) 0.3380(2) 0.4811(4) 0.025(2) Uani 1 1 d . . . L 1
O44 O 0.1621(3) 0.3870(3) 0.4884(4) 0.028(3) Uani 1 1 d . . . M 1
O45 O 0.1009(4) 0.3886(3) 0.4371(5) 0.037(3) Uani 1 1 d . . . N 1
O46 O 0.0315(5) 0.3698(4) 0.4512(6) 0.062(4) Uani 1 1 d . . . O 1
O47 O -0.0329(3) 0.2072(3) 0.1717(4) 0.037(3) Uani 1 1 d . . . P 1
O48 O -0.0099(4) 0.2417(4) 0.2462(5) 0.054(4) Uani 1 1 d . . . A 1
O49 O 0.0534(4) 0.2001(3) 0.2754(4) 0.036(3) Uani 1 1 d . . . Q 1
O50 O -0.0192(4) 0.1792(4) 0.2573(5) 0.048(4) Uani 1 1 d . . . R 1
O51 O 0.0423(4) 0.2346(3) 0.2008(5) 0.041(3) Uani 1 1 d . . . S 1
O52 O -0.0396(5) 0.2602(4) 0.1174(6) 0.063(5) Uani 1 1 d . . . T 1
O53 O -0.0760(4) 0.2562(4) 0.1802(6) 0.059(4) Uani 1 1 d . . . A 1
O54 O -0.1167(5) 0.2461(5) 0.0884(5) 0.077(6) Uani 1 1 d . . . U 1
O55 O -0.1143(5) 0.2025(5) 0.1496(6) 0.074(5) Uani 1 1 d . . . V 1
O56 O -0.0839(4) 0.2341(4) 0.2596(6) 0.059(4) Uani 1 1 d . . . A 1
O57 O -0.0989(4) 0.2929(4) 0.2369(5) 0.054(4) Uani 1 1 d . . . A 1
O58 O -0.0272(5) 0.3003(5) 0.2220(6) 0.087(7) Uani 1 1 d . . . A 1
O59 O -0.0316(4) 0.2784(3) 0.3030(5) 0.044(4) Uani 1 1 d . . . A 1
O60 O -0.0611(4) 0.3338(4) 0.3147(6) 0.062(5) Uani 1 1 d . . . A 1
O61 O -0.0253(6) 0.3011(5) 0.3862(6) 0.073(5) Uani 1 1 d . . . A 1
O62 O 0.0065(6) 0.3282(4) 0.2841(6) 0.072(6) Uani 1 1 d . . . A 1
O63 O 0.0179(3) 0.1722(3) 0.1926(4) 0.029(3) Uani 1 1 d . . . W 1
O64 O 0.0918(4) 0.1161(3) 0.1781(4) 0.034(3) Uani 1 1 d . . . X 1
O66 O 0.0780(4) 0.2102(3) 0.0848(5) 0.045(3) Uani 1 1 d . . . Y 1
O67 O 0.0937(4) 0.1456(3) 0.1008(4) 0.035(3) Uani 1 1 d . . . Z 1
O68 O 0.0273(4) 0.1579(3) 0.0498(4) 0.041(3) Uani 1 1 d . . . A 1
O69 O 0.0185(3) 0.1414(3) 0.1295(4) 0.032(3) Uani 1 1 d . . . B 1
O70 O -0.0414(4) 0.1538(3) 0.0739(4) 0.038(3) Uani 1 1 d . . . C 1
O71 O -0.0655(4) 0.1984(4) 0.0963(5) 0.061(5) Uani 1 1 d . . . C 1
O72 O 0.0151(4) 0.2008(3) 0.1118(4) 0.039(3) Uani 1 1 d . . . C 1
O73 O 0.0912(4) 0.1563(3) 0.0126(5) 0.044(3) Uani 1 1 d . . . D 1
O74 O -0.0426(5) 0.2036(3) 0.0181(5) 0.048(4) Uani 1 1 d . . . C 1
O75 O -0.0520(4) 0.1458(3) 0.1537(4) 0.042(3) Uani 1 1 d . . . E 1
O76 O 0.0698(4) 0.2787(3) 0.4438(5) 0.040(3) Uani 1 1 d . . . F 1
O81 O -0.1221(5) 0.1557(6) 0.0553(7) 0.097(8) Uani 1 1 d . . . C 1
O82 O -0.0260(4) 0.0889(3) 0.0982(4) 0.041(3) Uani 1 1 d . . . G 1
O83 O 0.0381(4) 0.0999(3) 0.0702(4) 0.032(3) Uani 1 1 d . . . H 1
O84 O -0.0372(4) 0.1120(3) 0.0138(4) 0.038(3) Uani 1 1 d . . . I 1
O85 O 0.1080(4) 0.0963(3) 0.0513(4) 0.043(3) Uani 1 1 d . . . J 1
O86 O 0.1562(4) 0.1098(3) 0.1494(4) 0.041(3) Uani 1 1 d . . . K 1
O87 O 0.1566(4) 0.1479(3) 0.2226(4) 0.034(3) Uani 1 1 d . . . L 1
O88 O 0.0266(4) 0.1052(3) 0.2055(4) 0.034(3) Uani 1 1 d . . . M 1
O89 O 0.0812(3) 0.1477(3) 0.2506(4) 0.029(3) Uani 1 1 d . . . N 1
O90 O 0.0904(4) 0.1566(3) 0.3432(4) 0.040(3) Uani 1 1 d . . . O 1
O91 O 0.1523(4) 0.1581(3) 0.3092(4) 0.031(3) Uani 1 1 d . . . P 1
O92 O 0.2230(4) 0.1498(3) 0.2941(4) 0.033(3) Uani 1 1 d . . . Q 1
O93 O 0.2341(4) 0.2797(3) 0.1411(4) 0.046(4) Uani 1 1 d . . . D 1
O94 O 0.2529(8) 0.2373(5) 0.0903(8) 0.103(8) Uani 1 1 d . . . D 1
O95 O 0.1790(7) 0.2774(7) -0.0422(6) 0.120(11) Uani 1 1 d . . . D 1
O96 O 0.2751(5) 0.3171(3) 0.2145(5) 0.050(4) Uani 1 1 d . . . B 1
O98 O 0.3775(6) 0.4253(4) 0.3390(7) 0.082(6) Uani 1 1 d . . . B 1
O100 O 0.3634(4) 0.4247(4) 0.4354(7) 0.068(5) Uani 1 1 d . . . R 1
O101 O 0.3730(7) 0.500000 0.3673(9) 0.063(6) Uani 1 2 d S T P B 1
O102 O 0.3617(5) 0.500000 0.4699(7) 0.038(4) Uani 1 2 d S T P G 1
O103 O 0.3492(4) 0.4603(3) 0.5548(4) 0.039(3) Uani 1 1 d . . . S 1
O104 O 0.2489(5) 0.500000 0.4177(6) 0.032(4) Uani 1 2 d S T P G 1
O105 O 0.2999(4) 0.4124(3) 0.5172(4) 0.032(3) Uani 1 1 d . . . T 1
O106 O 0.2996(4) 0.3934(3) 0.4371(4) 0.033(3) Uani 1 1 d . . . U 1
O107 O 0.3341(3) 0.3550(3) 0.5123(5) 0.037(3) Uani 1 1 d . . . V 1
O108 O 0.2565(7) 0.500000 0.3192(7) 0.071(8) Uani 1 2 d S T P B 1
O109 O 0.2119(4) 0.4642(3) 0.5942(4) 0.036(3) Uani 1 1 d . . . W 1
O110 O 0.1652(4) 0.4504(3) 0.5063(4) 0.034(3) Uani 1 1 d . . . X 1
O111 O 0.2243(3) 0.4129(3) 0.5442(4) 0.029(3) Uani 1 1 d . . . Y 1
O112 O 0.2649(4) 0.3606(3) 0.5315(4) 0.029(3) Uani 1 1 d . . . Z 1
O113 O 0.2050(4) 0.3567(3) 0.5704(4) 0.033(3) Uani 1 1 d . . . A 1
O114 O 0.3145(3) 0.2890(3) 0.4720(4) 0.030(3) Uani 1 1 d . . . B 1
O115 O 0.2748(3) 0.3049(3) 0.3828(4) 0.029(3) Uani 1 1 d . . . C 1
O116 O 0.2513(3) 0.2545(3) 0.4164(4) 0.024(2) Uani 1 1 d . . . D 1
O117 O 0.2421(3) 0.2873(3) 0.4850(4) 0.025(2) Uani 1 1 d . . . E 1
O118 O 0.1824(3) 0.2825(3) 0.5238(4) 0.028(3) Uani 1 1 d . . . F 1
O119 O 0.1185(4) 0.3402(3) 0.5024(4) 0.030(3) Uani 1 1 d . . . G 1
O120 O 0.0909(4) 0.4498(3) 0.4407(6) 0.064(5) Uani 1 1 d . . . E 1
O121 O 0.2260(7) 0.2929(7) 0.0555(6) 0.136(13) Uani 1 1 d . . . D 1
O122 O 0.0686(4) 0.3835(4) 0.3442(5) 0.059(4) Uani 1 1 d . . . H 1
O123 O 0.0102(4) 0.3538(3) 0.3635(5) 0.043(4) Uani 1 1 d . . . A 1
O124 O 0.0317(4) 0.4152(3) 0.3928(6) 0.053(4) Uani 1 1 d . . . E 1
O125 O 0.0205(8) 0.4499(5) 0.4606(8) 0.102(8) Uani 1 1 d . . . E 1
O126 O -0.0150(6) 0.4643(4) 0.3762(10) 0.133(12) Uani 1 1 d . . . E 1
O127 O 0.0458(6) 0.500000 0.4236(8) 0.053(6) Uani 1 2 d S T P E 1
O128 O 0.0522(9) 0.4654(5) 0.3529(8) 0.117(10) Uani 1 1 d . . . E 1
O129 O 0.1770(5) 0.500000 0.4261(5) 0.030(4) Uani 1 2 d S T P G 1
O130 O 0.1569(3) 0.3625(3) 0.4033(4) 0.027(3) Uani 1 1 d . . . I 1
O131 O 0.0396(4) 0.2955(3) 0.3560(5) 0.050(4) Uani 1 1 d . . . A 1
O132 O 0.1084(4) 0.3123(3) 0.3447(4) 0.041(3) Uani 1 1 d . . . J 1
O133 O 0.1056(3) 0.2571(3) 0.3839(4) 0.028(3) Uani 1 1 d . . . K 1
O134 O 0.1752(3) 0.2535(3) 0.4435(4) 0.027(3) Uani 1 1 d . . . L 1
O135 O 0.1302(4) 0.1989(3) 0.4233(4) 0.030(3) Uani 1 1 d . . . M 1
O136 O 0.2680(3) 0.1994(3) 0.3826(4) 0.028(3) Uani 1 1 d . . . N 1
O137 O 0.2693(3) 0.2125(3) 0.2796(4) 0.033(3) Uani 1 1 d . . . O 1
O138 O 0.1718(3) 0.2580(3) 0.2602(4) 0.029(3) Uani 1 1 d . . . P 1
O139 O 0.1032(4) 0.2654(3) 0.2755(4) 0.033(3) Uani 1 1 d . . . Q 1
O140 O 0.1964(3) 0.2068(3) 0.3974(4) 0.025(2) Uani 1 1 d . . . R 1
O141 O 0.2146(4) 0.3144(3) 0.3088(4) 0.040(3) Uani 1 1 d . . . S 1
O142 O 0.2858(5) 0.3268(3) 0.3025(5) 0.060(5) Uani 1 1 d . . . B 1
O143 O 0.1977(5) 0.3074(4) 0.1953(5) 0.062(5) Uani 1 1 d . . . T 1
O144 O 0.1051(5) 0.4154(4) 0.5174(7) 0.072(5) Uani 1 1 d . . . U 1
O147 O 0.2701(8) 0.4226(6) 0.2671(9) 0.118(9) Uani 1 1 d . . . B 1
O148 O 0.2149(3) 0.3680(3) 0.3664(4) 0.033(3) Uani 1 1 d . . . V 1
O149 O 0.1161(9) 0.2768(7) -0.0137(8) 0.129(10) Uani 1 1 d . . . D 1
O150 O 0.3394(9) 0.4305(4) 0.2514(8) 0.124(11) Uani 1 1 d . . . B 1
O151 O 0.1606(6) 0.2886(7) 0.0839(9) 0.129(10) Uani 1 1 d . . . D 1
O152 O 0.1557(4) 0.4306(3) 0.4225(4) 0.042(3) Uani 1 1 d . . . W 1
O200 O 0.3126(7) 0.1569(6) 0.3411(8) 0.048(6) Uiso 0.6 1 d . . P X 1
O201 O 0.3495(4) 0.2488(4) 0.2826(5) 0.058(4) Uani 1 1 d . . . Y 1
O202 O 0.3237(8) 0.2494(7) 0.1421(10) 0.065(8) Uiso 0.6 1 d . . P Z 1
O203 O 0.3890(9) 0.3939(7) 0.2002(10) 0.068(8) Uiso 0.6 1 d . . P A 1
O204 O 0.3491(8) 0.2297(7) 0.4064(9) 0.060(7) Uiso 0.6 1 d . . P B 1
O205 O 0.3494(10) 0.3479(8) 0.3947(12) 0.085(10) Uiso 0.6 1 d . . P C 1
O206 O 0.4206(7) 0.4600(6) 0.4234(8) 0.049(6) Uiso 0.6 1 d . . P D 1
O207 O 0.3990(11) 0.500000 0.2915(13) 0.089(11) Uiso 0.8 2 d S . P E 1
O208 O 0.4588(15) 0.500000 0.4938(17) 0.086(14) Uiso 0.6 2 d S . P F 1
O209 O 0.1126(9) 0.500000 0.5226(11) 0.093(9) Uiso 1 2 d S . P G 1
O210 O 0.0359(5) 0.3135(4) 0.4934(6) 0.061(4) Uani 1 1 d . . . H 1
O211 O 0.1098(6) 0.2385(6) 0.5061(8) 0.104(8) Uani 1 1 d . . . I 1
O212 O 0.1120(7) 0.1025(6) 0.4074(8) 0.052(6) Uiso 0.6 1 d . . P J 1
O213 O 0.0063(8) 0.1249(7) 0.2946(9) 0.059(7) Uiso 0.6 1 d . . P K 1
O214 O 0.0597(10) 0.2655(8) 0.0237(11) 0.063(9) Uiso 0.5 1 d . . P L 1
O215 O 0.1757(9) 0.1703(8) 0.0569(11) 0.073(9) Uiso 0.6 1 d . . P M 1
O216 O 0.0789(10) 0.0511(8) 0.1347(11) 0.082(10) Uiso 0.6 1 d . . P N 1
O217 O 0.1812(6) 0.1232(5) 0.3851(7) 0.086(6) Uiso 1 1 d . . . O 1
O218 O 0.1358(8) 0.3196(7) 0.2314(9) 0.045(7) Uiso 0.5 1 d . . P P 3
O219 O 0.9043(4) 0.1672(4) 0.2232(5) 0.056(4) Uani 1 1 d . . . Q 1
O220 O 0.3590(7) 0.1859(6) 0.2990(9) 0.110(9) Uani 1 1 d . . . R 1
O221 O 0.1558(11) 0.3691(9) 0.1783(13) 0.077(11) Uiso 0.5 1 d . . P S 3
O222 O 0.0550(10) 0.3939(8) 0.2485(12) 0.066(9) Uiso 0.5 1 d . . P T 1
O223 O 0.9160(10) 0.3294(8) 0.1466(12) 0.066(9) Uiso 0.5 1 d . . P U 1
O224 O 0.3437(11) 0.1899(9) 0.1359(13) 0.073(10) Uiso 0.5 1 d . . P V 1
O225 O 0.0205(15) 0.2250(12) 0.3520(16) 0.076(13) Uiso 0.4 1 d . . P W 1
O226 O 0.0968(12) 0.0850(10) 0.4806(14) 0.084(12) Uiso 0.5 1 d . . P X 1
O227 O 0.0802(14) 0.1515(12) 0.4435(16) 0.076(13) Uiso 0.4 1 d . . P Y 1
O228 O 0.2044(13) 0.0799(11) 0.3454(15) 0.097(14) Uiso 0.5 1 d . . P Z 1
O229 O 0.3140(12) 0.2894(10) 0.1345(13) 0.080(11) Uiso 0.5 1 d . . P A 2
O230 O 0.4507(14) 0.4294(12) 0.1803(16) 0.076(13) Uiso 0.4 1 d . . P B 1
O231 O 0.3081(13) 0.1956(11) 0.1964(15) 0.066(12) Uiso 0.4 1 d . . P C 1
O232 O 0.4507(14) 0.4520(12) 0.3086(16) 0.076(13) Uiso 0.4 1 d . . P D 1
O233 O 0.3476(18) 0.3505(14) 0.117(2) 0.086(17) Uiso 0.35 1 d . . P E 1
O234 O 0.2780(15) 0.3443(13) 0.1122(18) 0.086(15) Uiso 0.4 1 d . . P F 1
O235 O 0.3077(17) 0.500000 0.645(2) 0.082(17) Uiso 0.5 2 d S . P G 1
O236 O 0.0308(18) 0.4010(14) 0.527(2) 0.086(17) Uiso 0.35 1 d . . P H 1
O237 O 0.0657(13) 0.0852(11) 0.3135(15) 0.095(13) Uiso 0.5 1 d . . P I 1
O238 O 0.1309(16) 0.0855(13) 0.2743(18) 0.088(15) Uiso 0.4 1 d . . P J 1
O239 O 0.000000 0.0455(14) 0.000000 0.084(17) Uiso 0.5 2 d S . P K 1
O240 O 0.9523(18) 0.3944(15) 0.406(2) 0.070(16) Uiso 0.3 1 d . . P L 1
O241 O -0.0026(15) 0.2778(12) 0.0557(17) 0.081(14) Uiso 0.4 1 d . . P M 1
O242 O 0.883(2) 0.0892(17) 0.056(2) 0.09(2) Uiso 0.3 1 d . . P N 1
O243 O -0.0092(17) 0.2120(14) 0.3406(19) 0.094(17) Uiso 0.4 1 d . . P O 2
O244 O 0.479(2) 0.4374(16) 0.396(2) 0.10(2) Uiso 0.35 1 d . . P P 1
O245 O 0.0279(16) 0.2661(13) 0.1089(19) 0.077(15) Uiso 0.35 1 d . . P Q 2
O246 O 0.1313(13) 0.4131(11) 0.3210(15) 0.067(12) Uiso 0.4 1 d . . P R 2
O247 O 0.1316(8) 0.3794(7) 0.3095(9) 0.092(8) Uiso 0.8 1 d . . P S 3
O248 O 0.9147(8) 0.3155(7) 0.4201(10) 0.098(9) Uiso 0.8 1 d . . P T 1
O249 O 0.2428(10) 0.1924(8) 0.0234(11) 0.081(9) Uiso 0.6 1 d . . P U 1
O250 O 0.000000 0.2604(19) 0.000000 0.09(2) Uiso 0.4 2 d S . P V 1
O251 O 0.9402(10) 0.4060(8) 0.3210(12) 0.084(10) Uiso 0.6 1 d . . P W 1
O252 O 0.342(2) 0.500000 0.216(2) 0.08(2) Uiso 0.4 2 d S . P X 1
O253 O 0.0432(18) 0.500000 0.536(2) 0.087(17) Uiso 0.5 2 d S . P Y 1
O254 O 0.211(2) 0.500000 0.682(3) 0.09(2) Uiso 0.4 2 d S . P Z 1
O255 O 0.9782(19) 0.3464(15) 0.060(2) 0.037(15) Uiso 0.2 1 d . . P A 1
O256 O 0.8809(18) 0.3710(15) 0.408(2) 0.069(16) Uiso 0.3 1 d . . P B 1
O257 O 0.1212(11) 0.4729(9) 0.3494(12) 0.069(10) Uiso 0.5 1 d . . P C 2
O258 O 0.1168(13) 0.2960(10) 0.1847(14) 0.065(11) Uiso 0.4 1 d . . P D 2
O259 O 0.0944(11) 0.2717(9) 0.0898(13) 0.073(10) Uiso 0.5 1 d . . P E 2
O260 O 0.048(2) 0.500000 0.263(3) 0.07(2) Uiso 0.3 2 d S . P F 1
O261 O 0.214(2) 0.3685(16) 0.132(2) 0.082(19) Uiso 0.3 1 d . . P G 1
O262 O 0.3360(18) 0.1569(14) 0.216(2) 0.069(16) Uiso 0.3 1 d . . P H 1
O263 O 0.416(2) 0.3575(18) 0.357(3) 0.09(2) Uiso 0.3 1 d . . P I 1
O264 O 0.846(2) 0.4075(17) 0.391(2) 0.065(18) Uiso 0.25 1 d . . P J 1
O265 O 0.4328(19) 0.3955(16) 0.291(2) 0.078(18) Uiso 0.3 1 d . . P K 1
O267 O 0.267(2) 0.4713(17) 0.203(2) 0.09(2) Uiso 0.3 1 d . . P L 1
O268 O -0.070(3) 0.243(2) 0.389(3) 0.08(3) Uiso 0.2 1 d . . P M 1
O269 O 0.155(2) 0.3444(19) 0.001(3) 0.10(2) Uiso 0.3 1 d . . P N 1
O270 O -0.0082(18) 0.4237(15) 0.272(2) 0.054(16) Uiso 0.25 1 d . . P O 1
N1 N 0.1906(9) 0.3744(7) 0.2690(10) 0.071(8) Uiso 0.75 1 d D . P B 1
N2 N 0.1740(11) 0.4457(10) 0.3292(11) 0.108(13) Uiso 0.75 1 d D . P B 1
N3 N 0.1122(13) 0.4588(13) 0.2927(13) 0.144(18) Uiso 0.75 1 d D . P B 1
N4 N 0.0703(7) 0.3315(6) 0.2550(9) 0.059(7) Uiso 0.75 1 d D . P A 1
N5 N 0.0678(9) 0.2837(7) 0.1532(11) 0.083(10) Uiso 0.75 1 d D . P A 1
N6 N 0.0959(13) 0.3161(9) 0.1165(16) 0.133(16) Uiso 0.75 1 d D . P A 1
C1 C 0.2506(9) 0.3961(8) 0.2648(11) 0.083(9) Uiso 1 1 d D . . B 1
C2 C 0.2162(10) 0.4025(8) 0.2817(16) 0.16(2) Uiso 1 1 d D . . B 1
C3' C 0.2008(10) 0.4209(8) 0.2988(11) 0.042(8) Uiso 0.6 1 d . . P P 2
C3 C 0.1984(12) 0.4330(9) 0.2625(14) 0.034(10) Uiso 0.4 1 d D . P B 1
C4 C 0.1679(10) 0.4429(11) 0.2832(11) 0.088(13) Uiso 0.75 1 d D . P B 1
C5 C 0.1294(10) 0.4504(10) 0.2598(12) 0.078(11) Uiso 0.75 1 d D . P B 1
C6 C 0.1388(12) 0.4557(12) 0.3354(15) 0.099(14) Uiso 0.75 1 d D . P B 1
C7 C 0.0024(7) 0.3142(6) 0.2486(8) 0.055(6) Uiso 1 1 d . . . A 1
C8 C 0.0371(7) 0.3122(6) 0.2302(7) 0.062(7) Uiso 1 1 d D . . A 1
C9 C 0.0415(9) 0.2989(7) 0.1985(10) 0.034(7) Uiso 0.6 1 d . . P Q 2
C9' C 0.0239(8) 0.3189(8) 0.1807(8) 0.014(7) Uiso 0.4 1 d D . P A 1
C10 C 0.0526(9) 0.3133(7) 0.1558(11) 0.065(9) Uiso 0.75 1 d D . P A 1
C11 C 0.0693(11) 0.3332(8) 0.1319(12) 0.075(11) Uiso 0.75 1 d D . P A 1
C12 C 0.0949(12) 0.2850(10) 0.1294(14) 0.090(13) Uiso 0.75 1 d D . P A 1
C15 C 0.0912(14) 0.3564(17) 0.240(2) 0.11(2) Uiso 0.5 1 d D . P R 2
N7 N 0.1033(16) 0.3714(14) 0.2070(19) 0.104(19) Uiso 0.5 1 d D . P R 2
C17 C 0.1437(16) 0.3724(18) 0.216(2) 0.11(2) Uiso 0.5 1 d D . P R 2
C18 C 0.1585(16) 0.3549(17) 0.254(2) 0.10(2) Uiso 0.5 1 d D . P R 2
N8 N 0.1269(12) 0.3456(10) 0.2676(14) 0.061(11) Uiso 0.5 1 d D . P R 2

loop_
_atom_site_aniso_label
_atom_site_aniso_U_11
_atom_site_aniso_U_22
_atom_site_aniso_U_33
_atom_site_aniso_U_23
_atom_site_aniso_U_13
_atom_site_aniso_U_12
Mo1 0.0301(11) 0.0214(11) 0.0324(12) 0.000 0.0077(9) 0.000
Mo2 0.0297(8) 0.0194(7) 0.0264(7) -0.0003(6) 0.0001(6) -0.0005(6)
Mo3 0.0285(11) 0.0428(13) 0.0201(10) 0.000 0.0035(9) 0.000
Mo4 0.0344(8) 0.0195(7) 0.0225(7) -0.0009(6) 0.0045(6) -0.0004(6)
Mo5 0.0282(8) 0.0200(8) 0.0481(10) -0.0037(7) -0.0004(7) 0.0005(6)
Mo6 0.0287(8) 0.0195(7) 0.0237(7) 0.0007(6) 0.0044(6) -0.0008(6)
Mo7 0.0238(7) 0.0210(7) 0.0310(8) -0.0017(6) 0.0079(6) -0.0002(6)
Mo8 0.0274(8) 0.0268(8) 0.0478(10) -0.0055(7) 0.0018(7) 0.0014(7)
Mo9 0.0246(7) 0.0202(7) 0.0249(7) 0.0001(6) 0.0051(6) 0.0003(6)
Mo10 0.0251(8) 0.0250(8) 0.0357(8) -0.0061(7) 0.0005(6) 0.0021(6)
Mo11 0.0243(7) 0.0197(7) 0.0247(7) 0.0000(6) 0.0062(6) -0.0014(6)
Mo12 0.0262(7) 0.0263(8) 0.0276(8) -0.0028(6) 0.0067(6) -0.0050(6)
Mo13 0.0250(7) 0.0261(8) 0.0256(7) -0.0020(6) 0.0035(6) 0.0000(6)
Mo14 0.0263(8) 0.0344(9) 0.0276(8) -0.0074(7) 0.0031(6) 0.0034(7)
Mo15 0.0303(8) 0.0430(10) 0.0254(8) -0.0018(7) 0.0017(7) 0.0019(7)
Mo16 0.0290(8) 0.0439(10) 0.0267(8) -0.0020(7) 0.0028(7) 0.0066(7)
Mo17 0.0354(9) 0.0409(10) 0.0333(8) 0.0043(7) 0.0165(7) -0.0012(7)
Mo18 0.0219(7) 0.0299(8) 0.0262(7) -0.0006(6) 0.0063(6) -0.0013(6)
Mo19 0.0374(9) 0.0253(8) 0.0347(8) -0.0015(6) 0.0193(7) -0.0047(7)
Mo20 0.0211(7) 0.0206(7) 0.0308(8) -0.0026(6) 0.0049(6) -0.0004(6)
Mo21 0.0231(7) 0.0384(9) 0.0312(8) 0.0099(7) 0.0072(6) 0.0061(7)
Mo22 0.0227(7) 0.0192(7) 0.0328(8) -0.0009(6) 0.0021(6) 0.0000(6)
Mo23 0.0260(8) 0.0327(9) 0.0402(9) 0.0137(7) 0.0144(7) 0.0063(7)
Mo24 0.0217(7) 0.0196(7) 0.0258(7) 0.0001(6) 0.0043(6) 0.0012(6)
Mo25 0.0293(8) 0.0321(9) 0.0301(8) -0.0063(7) 0.0042(7) -0.0019(7)
Mo26 0.0220(10) 0.0318(12) 0.0327(12) -0.0081(9) 0.0076(9) -0.0011(8)
Mo27 0.0419(9) 0.0249(8) 0.0349(9) -0.0043(7) 0.0181(7) -0.0056(7)
Mo28 0.0222(8) 0.0414(10) 0.0426(9) -0.0106(8) 0.0053(7) 0.0047(7)
Mo29 0.0406(19) 0.0347(16) 0.0338(16) 0.000 0.0180(15) 0.000
Mo30 0.0201(10) 0.0398(12) 0.0398(13) -0.0138(11) 0.0075(9) -0.0030(8)
Mo31 0.0275(8) 0.0510(11) 0.0292(8) -0.0055(8) 0.0046(7) 0.0053(7)
Mo32 0.0391(9) 0.0549(11) 0.0251(8) 0.0015(8) 0.0070(7) -0.0186(8)
Mo33 0.0349(19) 0.062(2) 0.020(2) 0.0087(16) 0.0107(14) 0.0205(16)
Mo34 0.0330(9) 0.0645(13) 0.0464(11) -0.0069(9) 0.0072(8) 0.0179(9)
Mo35 0.0355(9) 0.0379(10) 0.0550(11) 0.0037(8) 0.0195(8) 0.0100(8)
Mo36 0.068(2) 0.0284(14) 0.056(2) -0.0125(14) 0.0425(18) -0.0170(17)
Mo37 0.0594(15) 0.0319(10) 0.0565(13) -0.0096(9) 0.0410(12) -0.0113(10)
Mo38 0.050(2) 0.050(2) 0.0230(13) 0.0013(14) 0.0087(13) -0.0162(15)
Mo39 0.0563(19) 0.064(2) 0.0292(14) 0.0116(14) -0.0032(14) -0.0278(17)
Mo40 0.0253(18) 0.0260(17) 0.067(3) -0.002(2) 0.0146(19) -0.0013(13)
M26 0.034(9) 0.054(11) 0.107(17) -0.048(11) -0.021(10) 0.021(8)
M33 0.051(9) 0.055(10) 0.013(7) -0.007(6) 0.020(5) 0.007(6)
M36 0.019(6) 0.024(6) 0.032(7) -0.002(5) 0.008(6) -0.002(6)
M37 0.024(7) 0.019(7) 0.010(6) -0.004(5) 0.010(5) -0.008(6)
M38 0.054(5) 0.083(7) 0.023(3) -0.003(4) 0.007(4) -0.038(5)
M39 0.028(3) 0.078(5) 0.023(3) -0.017(3) 0.015(2) -0.026(3)
M40 0.030(3) 0.022(2) 0.062(4) -0.001(3) 0.004(3) 0.002(2)
O1 0.036(7) 0.024(6) 0.017(6) 0.003(5) 0.001(5) 0.001(5)
O2 0.024(9) 0.037(10) 0.019(8) 0.000 -0.007(7) 0.000
O3 0.035(7) 0.021(6) 0.030(6) 0.000(5) 0.006(5) -0.005(5)
O4 0.034(10) 0.023(9) 0.022(8) 0.000 -0.002(7) 0.000
O5 0.035(7) 0.025(6) 0.026(6) 0.006(5) 0.007(5) -0.003(5)
O6 0.071(10) 0.017(6) 0.044(8) -0.002(6) 0.029(7) -0.013(6)
O7 0.098(13) 0.036(8) 0.051(9) -0.006(7) 0.044(9) -0.015(8)
O8 0.039(7) 0.029(7) 0.037(7) 0.004(6) -0.002(6) -0.009(6)
O9 0.085(12) 0.043(9) 0.065(10) -0.019(8) 0.054(10) -0.024(8)
O10 0.18(2) 0.037(9) 0.102(15) -0.034(9) 0.115(16) -0.052(12)
O11 0.080(12) 0.052(10) 0.076(12) -0.017(9) 0.041(10) -0.023(9)
O12 0.062(11) 0.069(11) 0.069(11) -0.027(9) 0.040(9) -0.022(9)
O13 0.096(16) 0.050(12) 0.20(3) -0.024(14) 0.084(18) 0.013(11)
O14 0.035(8) 0.061(10) 0.064(10) -0.025(8) 0.022(7) -0.007(7)
O15 0.041(8) 0.066(10) 0.041(8) -0.003(7) 0.007(7) 0.020(8)
O16 0.034(7) 0.035(7) 0.027(6) -0.004(5) 0.013(5) -0.005(6)
O17 0.038(8) 0.054(9) 0.031(7) 0.002(6) -0.002(6) -0.019(7)
O18 0.024(6) 0.018(6) 0.035(7) 0.008(5) 0.003(5) 0.004(5)
O20 0.019(6) 0.026(6) 0.025(6) 0.003(5) 0.000(5) 0.002(5)
O22 0.117(16) 0.116(16) 0.020(7) 0.000(9) 0.010(9) -0.081(14)
O23 0.078(12) 0.117(16) 0.031(8) 0.012(9) 0.009(8) -0.049(12)
O24 0.076(12) 0.121(17) 0.032(8) -0.008(9) -0.002(8) 0.063(12)
O25 0.100(17) 0.23(3) 0.031(10) 0.033(14) 0.028(11) 0.048(19)
O27 0.053(12) 0.21(3) 0.088(15) -0.052(17) 0.035(11) -0.002(15)
O28 0.047(9) 0.033(8) 0.057(9) 0.012(7) -0.011(7) 0.002(7)
O29 0.039(7) 0.040(8) 0.032(7) -0.019(6) 0.010(6) -0.005(6)
O30 0.028(7) 0.032(7) 0.047(8) -0.008(6) 0.012(6) 0.007(6)
O31 0.019(6) 0.032(7) 0.037(7) 0.004(5) 0.008(5) 0.008(5)
O32 0.023(6) 0.016(6) 0.030(6) 0.001(5) 0.001(5) -0.003(5)
O33 0.023(6) 0.028(6) 0.015(5) 0.001(5) 0.001(4) -0.004(5)
O35 0.024(6) 0.025(6) 0.030(6) -0.009(5) 0.013(5) -0.005(5)
O36 0.021(6) 0.022(6) 0.029(6) 0.006(5) 0.009(5) -0.002(5)
O37 0.020(6) 0.032(7) 0.020(6) 0.004(5) -0.003(5) 0.002(5)
O39 0.026(6) 0.021(6) 0.020(6) 0.001(5) 0.002(5) 0.005(5)
O41 0.031(6) 0.015(6) 0.031(6) 0.003(5) 0.006(5) -0.001(5)
O42 0.027(6) 0.020(6) 0.041(7) -0.005(5) -0.001(5) 0.002(5)
O43 0.029(6) 0.013(5) 0.032(6) 0.005(5) 0.009(5) 0.003(5)
O44 0.027(6) 0.018(6) 0.034(7) 0.000(5) 0.004(5) -0.001(5)
O45 0.031(7) 0.015(6) 0.065(9) -0.005(6) 0.012(6) -0.007(5)
O46 0.056(10) 0.065(11) 0.074(11) -0.004(9) 0.035(9) 0.013(9)
O47 0.023(6) 0.047(8) 0.038(7) -0.011(6) 0.003(5) 0.001(6)
O48 0.022(7) 0.072(11) 0.057(9) -0.025(8) -0.002(6) 0.018(7)
O49 0.029(7) 0.039(8) 0.042(8) -0.008(6) 0.013(6) -0.005(6)
O50 0.035(8) 0.066(10) 0.043(8) -0.021(7) 0.014(6) -0.014(7)
O51 0.033(7) 0.031(7) 0.052(8) 0.000(6) 0.001(6) 0.006(6)
O52 0.069(11) 0.048(10) 0.083(12) 0.014(9) 0.039(10) 0.027(9)
O53 0.023(7) 0.079(12) 0.066(11) -0.016(9) 0.002(7) 0.008(7)
O54 0.061(11) 0.119(17) 0.040(9) -0.011(10) -0.003(8) 0.054(11)
O55 0.043(9) 0.101(15) 0.068(12) -0.011(11) 0.000(8) -0.021(10)
O56 0.041(9) 0.056(10) 0.083(12) -0.031(9) 0.022(8) -0.013(7)
O57 0.034(8) 0.052(10) 0.067(10) -0.008(8) 0.001(7) 0.007(7)
O58 0.065(12) 0.125(18) 0.067(12) -0.005(12) 0.012(10) -0.055(12)
O59 0.027(7) 0.041(8) 0.060(9) -0.017(7) 0.007(6) 0.005(6)
O60 0.029(8) 0.060(11) 0.084(12) -0.023(9) -0.003(8) 0.005(7)
O61 0.098(14) 0.081(13) 0.053(10) -0.007(9) 0.043(10) -0.016(11)
O62 0.110(15) 0.069(12) 0.059(11) -0.019(9) 0.060(11) -0.034(11)
O63 0.023(6) 0.031(7) 0.033(7) -0.008(5) 0.007(5) -0.002(5)
O64 0.038(7) 0.036(7) 0.025(6) -0.010(5) 0.006(5) 0.001(6)
O66 0.042(8) 0.042(8) 0.052(9) -0.009(7) 0.014(7) -0.006(7)
O67 0.031(7) 0.035(7) 0.037(7) -0.007(6) 0.006(6) 0.006(6)
O68 0.029(7) 0.051(9) 0.039(8) 0.001(7) 0.003(6) 0.009(6)
O69 0.027(6) 0.038(7) 0.025(6) -0.007(5) -0.001(5) 0.005(5)
O70 0.034(7) 0.048(8) 0.033(7) -0.006(6) 0.011(6) 0.006(6)
O71 0.047(9) 0.083(12) 0.042(9) -0.011(8) -0.003(7) 0.034(9)
O72 0.040(8) 0.036(7) 0.038(7) -0.006(6) 0.007(6) 0.015(6)
O73 0.035(7) 0.052(9) 0.041(8) -0.001(7) 0.007(6) 0.001(7)
O74 0.062(10) 0.032(8) 0.048(9) -0.009(7) 0.013(7) -0.005(7)
O75 0.025(7) 0.059(9) 0.036(7) -0.013(7) 0.003(6) -0.008(6)
O76 0.041(8) 0.029(7) 0.055(9) -0.005(6) 0.025(7) -0.005(6)
O81 0.056(12) 0.16(2) 0.082(14) 0.046(15) 0.036(11) 0.014(13)
O82 0.047(8) 0.045(8) 0.029(7) -0.005(6) 0.010(6) -0.004(7)
O83 0.039(7) 0.033(7) 0.017(6) -0.002(5) -0.001(5) 0.009(6)
O84 0.026(6) 0.050(8) 0.034(7) 0.008(6) 0.004(5) -0.001(6)
O85 0.033(7) 0.057(9) 0.035(7) 0.004(7) 0.006(6) 0.012(7)
O86 0.028(7) 0.054(9) 0.038(7) -0.005(7) 0.005(6) 0.014(6)
O87 0.029(7) 0.027(7) 0.048(8) -0.004(6) 0.015(6) 0.002(5)
O88 0.035(7) 0.036(7) 0.029(7) 0.003(6) 0.005(5) -0.014(6)
O89 0.030(6) 0.025(6) 0.034(7) -0.006(5) 0.011(5) 0.000(5)
O90 0.042(8) 0.035(8) 0.041(8) 0.003(6) 0.009(6) -0.010(6)
O91 0.045(7) 0.025(6) 0.023(6) -0.003(5) 0.013(5) 0.005(6)
O92 0.037(7) 0.032(7) 0.026(6) 0.000(5) 0.002(5) 0.007(6)
O93 0.054(9) 0.054(9) 0.035(7) -0.003(7) 0.020(7) -0.022(7)
O94 0.13(2) 0.099(17) 0.101(17) -0.066(14) 0.061(16) -0.043(16)
O95 0.110(17) 0.18(3) 0.053(11) 0.022(14) -0.001(11) -0.106(18)
O96 0.069(10) 0.048(9) 0.044(8) -0.004(7) 0.035(8) -0.015(8)
O98 0.109(16) 0.046(10) 0.117(16) -0.034(11) 0.072(14) -0.038(10)
O100 0.035(8) 0.040(9) 0.136(17) 0.002(10) 0.039(10) 0.001(7)
O101 0.068(16) 0.053(15) 0.074(17) 0.000 0.029(14) 0.000
O102 0.037(10) 0.026(10) 0.049(12) 0.000 0.009(9) 0.000
O103 0.033(7) 0.028(7) 0.045(8) 0.004(6) -0.004(6) -0.001(6)
O104 0.029(9) 0.027(9) 0.034(10) 0.000 0.003(8) 0.000
O105 0.034(7) 0.022(6) 0.035(7) 0.003(5) 0.001(6) 0.001(5)
O106 0.038(7) 0.019(6) 0.043(7) -0.003(5) 0.015(6) -0.004(5)
O107 0.025(6) 0.018(6) 0.059(9) 0.005(6) -0.002(6) 0.002(5)
O108 0.055(15) 0.12(2) 0.036(12) 0.000 0.007(11) 0.000
O109 0.061(9) 0.021(6) 0.028(7) 0.003(5) 0.015(6) -0.004(6)
O110 0.040(7) 0.021(6) 0.040(7) -0.005(5) 0.008(6) 0.000(5)
O111 0.030(6) 0.034(7) 0.020(6) 0.006(5) 0.001(5) 0.001(5)
O112 0.038(7) 0.023(6) 0.024(6) -0.003(5) 0.007(5) 0.001(5)
O113 0.050(8) 0.029(7) 0.019(6) 0.006(5) 0.009(6) 0.000(6)
O114 0.024(6) 0.022(6) 0.038(7) -0.004(5) 0.002(5) 0.006(5)
O115 0.036(7) 0.018(6) 0.036(7) -0.006(5) 0.016(6) -0.004(5)
O116 0.019(5) 0.025(6) 0.025(6) -0.002(5) 0.002(5) 0.000(5)
O117 0.022(6) 0.023(6) 0.027(6) 0.005(5) -0.001(5) 0.001(5)
O118 0.034(7) 0.021(6) 0.027(6) -0.005(5) 0.007(5) -0.004(5)
O119 0.035(7) 0.023(6) 0.033(7) 0.000(5) 0.014(6) -0.007(5)
O120 0.030(8) 0.023(7) 0.117(15) -0.023(8) -0.012(8) 0.002(6)
O121 0.112(17) 0.22(3) 0.039(10) 0.057(14) -0.034(11) -0.120(19)
O122 0.037(8) 0.074(12) 0.061(10) 0.030(9) 0.006(7) 0.010(8)
O123 0.030(7) 0.028(7) 0.054(9) -0.013(6) -0.010(6) 0.010(6)
O124 0.030(7) 0.037(8) 0.080(11) -0.014(8) -0.001(7) -0.002(6)
O125 0.16(2) 0.056(12) 0.114(18) -0.026(12) 0.084(17) -0.036(14)
O126 0.066(13) 0.033(10) 0.24(3) -0.028(14) -0.046(16) 0.021(9)
O127 0.040(12) 0.020(10) 0.084(17) 0.000 -0.001(11) 0.000
O128 0.19(3) 0.093(17) 0.093(16) -0.025(13) 0.086(18) -0.072(18)
O129 0.030(9) 0.032(10) 0.021(8) 0.000 -0.003(7) 0.000
O130 0.022(6) 0.023(6) 0.029(6) 0.003(5) 0.000(5) 0.004(5)
O131 0.028(7) 0.037(8) 0.068(10) -0.021(7) -0.010(7) 0.009(6)
O132 0.045(8) 0.031(7) 0.034(7) -0.003(6) -0.009(6) 0.002(6)
O133 0.023(6) 0.026(6) 0.029(6) -0.013(5) -0.001(5) -0.003(5)
O134 0.028(6) 0.022(6) 0.026(6) 0.002(5) 0.002(5) -0.004(5)
O135 0.034(7) 0.021(6) 0.036(7) 0.002(5) 0.012(6) -0.004(5)
O136 0.027(6) 0.024(6) 0.030(6) 0.005(5) 0.003(5) 0.011(5)
O137 0.028(6) 0.036(7) 0.031(7) -0.010(6) 0.003(5) 0.000(5)
O138 0.022(6) 0.028(6) 0.035(7) 0.011(5) 0.004(5) 0.006(5)
O139 0.034(7) 0.032(7) 0.027(6) 0.012(5) 0.003(5) 0.010(6)
O140 0.019(6) 0.024(6) 0.028(6) 0.001(5) 0.001(5) -0.003(5)
O141 0.052(8) 0.039(8) 0.028(7) 0.007(6) 0.012(6) 0.017(7)
O142 0.109(14) 0.038(8) 0.053(9) -0.029(7) 0.054(10) -0.038(9)
O143 0.049(9) 0.095(14) 0.053(9) 0.031(9) 0.030(8) 0.019(9)
O144 0.070(12) 0.074(13) 0.091(14) -0.021(11) 0.053(11) -0.004(10)
O147 0.15(2) 0.089(17) 0.13(2) -0.013(15) 0.055(18) -0.060(17)
O148 0.030(7) 0.031(7) 0.034(7) 0.006(5) 0.003(5) 0.009(5)
O149 0.17(3) 0.15(3) 0.084(17) -0.002(17) 0.058(18) -0.03(2)
O150 0.26(3) 0.045(11) 0.125(18) -0.046(12) 0.15(2) -0.062(16)
O151 0.059(14) 0.17(3) 0.14(2) 0.01(2) -0.002(14) 0.022(16)
O152 0.062(9) 0.022(7) 0.032(7) 0.003(5) 0.000(7) 0.002(6)
O201 0.046(9) 0.077(12) 0.058(10) -0.012(9) 0.027(8) 0.001(8)
O210 0.048(9) 0.078(12) 0.067(11) -0.007(9) 0.030(8) -0.005(9)
O211 0.074(14) 0.112(19) 0.13(2) 0.051(16) 0.034(14) 0.008(13)
O219 0.032(8) 0.075(12) 0.065(10) -0.017(9) 0.020(7) -0.012(8)
O220 0.091(16) 0.114(19) 0.15(2) 0.059(17) 0.080(16) 0.038(14)

loop_
_atom_type_symbol
_atom_type_description
_atom_type_scat_dispersion_real
_atom_type_scat_dispersion_imag
_atom_type_scat_source
Mo Mo -1.6832 0.6857 'International Tables Vol C Tables 4.2.6.8 and 6.1.1.4'
Na Na 0.0362 0.0249 'International Tables Vol C Tables 4.2.6.8 and 6.1.1.4'
O O 0.0106 0.0060 'International Tables Vol C Tables 4.2.6.8 and 6.1.1.4'
N N 0.0061 0.0033 'International Tables Vol C Tables 4.2.6.8 and 6.1.1.4'
C C 0.0033 0.0016 'International Tables Vol C Tables 4.2.6.8 and 6.1.1.4'
H H 0.0000 0.0000 'International Tables Vol C Tables 4.2.6.8 and 6.1.1.4'

loop_
_geom_angle_atom_site_label_1
_geom_angle_atom_site_label_2
_geom_angle_atom_site_label_3
_geom_angle
_geom_angle_site_symmetry_1
_geom_angle_site_symmetry_3
O102 Mo1 O5 94.2(4) . .
O102 Mo1 O5 94.2(4) . 6_565
O5 Mo1 O5 143.1(7) . 6_565
O102 Mo1 O6 100.0(7) . 6_565
O5 Mo1 O6 141.9(5) . 6_565
O5 Mo1 O6 71.0(5) 6_565 6_565
O102 Mo1 O6 100.0(7) . .
O5 Mo1 O6 71.0(5) . .
O5 Mo1 O6 141.9(5) 6_565 .
O6 Mo1 O6 71.8(7) 6_565 .
O102 Mo1 O4 99.2(8) . .
O5 Mo1 O4 71.6(3) . .
O5 Mo1 O4 71.6(3) 6_565 .
O6 Mo1 O4 138.9(4) 6_565 .
O6 Mo1 O4 138.9(4) . .
O102 Mo1 O104 173.7(8) . .
O5 Mo1 O104 83.9(4) . .
O5 Mo1 O104 83.9(4) 6_565 .
O6 Mo1 O104 85.1(6) 6_565 .
O6 Mo1 O104 85.1(6) . .
O4 Mo1 O104 74.5(6) . .
O103 Mo2 O1 103.2(6) . .
O103 Mo2 O105 102.9(6) . .
O1 Mo2 O105 99.9(5) . .
O103 Mo2 O5 104.2(6) . .
O1 Mo2 O5 149.5(5) . .
O105 Mo2 O5 86.7(5) . .
O103 Mo2 O4 96.1(6) . .
O1 Mo2 O4 92.0(6) . .
O105 Mo2 O4 154.5(6) . .
O5 Mo2 O4 72.2(6) . .
O103 Mo2 O3 169.0(5) . .
O1 Mo2 O3 72.2(4) . .
O105 Mo2 O3 87.8(5) . .
O5 Mo2 O3 78.4(4) . .
O4 Mo2 O3 74.4(5) . .
O129 Mo3 O104 102.2(8) . .
O129 Mo3 O3 106.5(4) . .
O104 Mo3 O3 98.6(4) . .
O129 Mo3 O3 106.5(4) . 6_565
O104 Mo3 O3 98.6(4) . 6_565
O3 Mo3 O3 138.3(7) . 6_565
O129 Mo3 O2 99.6(7) . .
O104 Mo3 O2 158.2(7) . .
O3 Mo3 O2 75.0(4) . .
O3 Mo3 O2 75.0(4) 6_565 .
O129 Mo3 O4 175.7(7) . .
O104 Mo3 O4 73.5(7) . .
O3 Mo3 O4 74.5(4) . .
O3 Mo3 O4 74.5(4) 6_565 .
O2 Mo3 O4 84.7(6) . .
O109 Mo4 O111 104.8(5) . .
O109 Mo4 O1 99.7(6) . .
O111 Mo4 O1 89.5(5) . .
O109 Mo4 O110 102.0(6) . .
O111 Mo4 O110 86.0(5) . .
O1 Mo4 O110 158.3(5) . .
O109 Mo4 O2 99.3(6) . .
O111 Mo4 O2 155.7(6) . .
O1 Mo4 O2 88.3(6) . .
O110 Mo4 O2 87.2(6) . .
O109 Mo4 O3 167.1(5) . .
O111 Mo4 O3 86.4(5) . .
O1 Mo4 O3 73.7(4) . .
O110 Mo4 O3 84.8(5) . .
O2 Mo4 O3 69.8(5) . .
O152 Mo5 O120 103.4(8) . .
O152 Mo5 O110 100.3(6) . .
O120 Mo5 O110 105.6(6) . .
O152 Mo5 O45 97.6(6) . .
O120 Mo5 O45 89.0(6) . .
O110 Mo5 O45 153.5(6) . .
O152 Mo5 O44 93.7(6) . .
O120 Mo5 O44 153.1(6) . .
O110 Mo5 O44 91.3(5) . .
O45 Mo5 O44 68.0(5) . .
O152 Mo5 O144 171.4(6) . .
O120 Mo5 O144 83.5(8) . .
O110 Mo5 O144 82.4(6) . .
O45 Mo5 O144 77.3(6) . .
O44 Mo5 O144 78.1(6) . .
O113 Mo6 O111 102.6(6) . .
O113 Mo6 O112 104.9(6) . .
O111 Mo6 O112 98.3(5) . .
O113 Mo6 O44 103.8(6) . .
O111 Mo6 O44 87.2(5) . .
O112 Mo6 O44 148.8(5) . .
O113 Mo6 O43 97.4(5) . .
O111 Mo6 O43 154.0(5) . .
O112 Mo6 O43 92.3(5) . .
O44 Mo6 O43 71.9(4) . .
O113 Mo6 O39 170.5(5) . .
O111 Mo6 O39 86.8(4) . .
O112 Mo6 O39 72.6(4) . .
O44 Mo6 O39 77.1(4) . .
O43 Mo6 O39 73.8(4) . .
O119 Mo7 O42 97.7(6) . .
O119 Mo7 O45 102.6(6) . .
O42 Mo7 O45 71.7(5) . .
O119 Mo7 O41 96.5(5) . .
O42 Mo7 O41 71.3(5) . .
O45 Mo7 O41 140.1(5) . .
O119 Mo7 O44 93.2(5) . .
O42 Mo7 O44 142.3(5) . .
O45 Mo7 O44 70.8(5) . .
O41 Mo7 O44 143.0(5) . .
O119 Mo7 O43 98.9(5) . .
O42 Mo7 O43 140.8(5) . .
O45 Mo7 O43 137.2(5) . .
O41 Mo7 O43 71.8(4) . .
O44 Mo7 O43 71.5(4) . .
O119 Mo7 O130 172.9(5) . .
O42 Mo7 O130 88.5(5) . .
O45 Mo7 O130 82.6(5) . .
O41 Mo7 O130 82.2(4) . .
O44 Mo7 O130 83.8(5) . .
O43 Mo7 O130 74.0(4) . .
O122 Mo8 O123 102.4(8) . .
O122 Mo8 O124 101.1(8) . .
O123 Mo8 O124 105.6(6) . .
O122 Mo8 O42 96.6(7) . .
O123 Mo8 O42 89.2(5) . .
O124 Mo8 O42 153.8(6) . .
O122 Mo8 O45 97.0(7) . .
O123 Mo8 O45 152.3(6) . .
O124 Mo8 O45 89.7(6) . .
O42 Mo8 O45 68.9(5) . .
O122 Mo8 O46 175.4(7) . .
O123 Mo8 O46 81.6(7) . .
O124 Mo8 O46 79.8(7) . .
O42 Mo8 O46 81.1(6) . .
O45 Mo8 O46 78.5(6) . .
O118 Mo9 O134 103.0(5) . .
O118 Mo9 O117 104.4(5) . .
O134 Mo9 O117 98.1(5) . .
O118 Mo9 O41 104.2(5) . .
O134 Mo9 O41 87.4(5) . .
O117 Mo9 O41 148.9(5) . .
O118 Mo9 O43 96.3(5) . .
O134 Mo9 O43 154.6(5) . .
O117 Mo9 O43 93.0(5) . .
O41 Mo9 O43 71.7(4) . .
O118 Mo9 O36 169.8(5) . .
O134 Mo9 O36 87.1(4) . .
O117 Mo9 O36 72.4(4) . .
O41 Mo9 O36 77.3(4) . .
O43 Mo9 O36 74.5(4) . .
O132 Mo10 O131 104.0(7) . .
O132 Mo10 O133 100.9(6) . .
O131 Mo10 O133 104.9(6) . .
O132 Mo10 O42 94.8(6) . .
O131 Mo10 O42 90.2(5) . .
O133 Mo10 O42 154.7(5) . .
O132 Mo10 O41 94.7(5) . .
O131 Mo10 O41 152.5(6) . .
O133 Mo10 O41 90.9(5) . .
O42 Mo10 O41 68.1(4) . .
O132 Mo10 O76 172.4(5) . .
O131 Mo10 O76 82.3(7) . .
O133 Mo10 O76 81.3(5) . .
O42 Mo10 O76 80.7(5) . .
O41 Mo10 O76 77.9(5) . .
O135 Mo11 O134 104.7(5) . .
O135 Mo11 O140 100.4(5) . .
O134 Mo11 O140 90.9(5) . .
O135 Mo11 O133 101.0(6) . .
O134 Mo11 O133 85.8(5) . .
O140 Mo11 O133 158.5(5) . .
O135 Mo11 O32 99.8(5) . .
O134 Mo11 O32 155.2(5) . .
O140 Mo11 O32 88.3(5) . .
O133 Mo11 O32 85.9(4) . .
O135 Mo11 O33 168.0(5) . .
O134 Mo11 O33 86.3(4) . .
O140 Mo11 O33 74.1(4) . .
O133 Mo11 O33 84.5(5) . .
O32 Mo11 O33 69.6(4) . .
O90 Mo12 O89 105.1(6) . .
O90 Mo12 O91 99.2(6) . .
O89 Mo12 O91 88.9(5) . .
O90 Mo12 O49 102.5(6) . .
O89 Mo12 O49 86.9(5) . .
O91 Mo12 O49 158.2(5) . .
O90 Mo12 O32 98.0(6) . .
O89 Mo12 O32 156.9(5) . .
O91 Mo12 O32 88.1(5) . .
O49 Mo12 O32 87.5(5) . .
O90 Mo12 O31 166.2(5) . .
O89 Mo12 O31 87.0(5) . .
O91 Mo12 O31 74.1(4) . .
O49 Mo12 O31 84.4(5) . .
O32 Mo12 O31 70.1(5) . .
O92 Mo13 O87 103.5(6) . .
O92 Mo13 O91 102.7(6) . .
O87 Mo13 O91 98.9(5) . .
O92 Mo13 O20 104.6(5) . .
O87 Mo13 O20 86.8(5) . .
O91 Mo13 O20 150.0(5) . .
O92 Mo13 O35 95.7(5) . .
O87 Mo13 O35 155.0(5) . .
O91 Mo13 O35 92.2(5) . .
O20 Mo13 O35 72.8(5) . .
O92 Mo13 O31 168.1(5) . .
O87 Mo13 O31 88.2(5) . .
O91 Mo13 O31 72.7(5) . .
O20 Mo13 O31 78.1(4) . .
O35 Mo13 O31 73.8(4) . .
O86 Mo14 O87 104.5(6) . .
O86 Mo14 O64 99.3(6) . .
O87 Mo14 O64 89.2(5) . .
O86 Mo14 O29 101.7(6) . .
O87 Mo14 O29 85.8(5) . .
O64 Mo14 O29 159.0(5) . .
O86 Mo14 O67 99.1(6) . .
O87 Mo14 O67 156.3(5) . .
O64 Mo14 O67 89.4(5) . .
O29 Mo14 O67 87.0(5) . .
O86 Mo14 O30 167.4(6) . .
O87 Mo14 O30 86.6(5) . .
O64 Mo14 O30 74.4(5) . .
O29 Mo14 O30 84.9(5) . .
O67 Mo14 O30 70.2(5) . .
O82 Mo15 O84 103.2(6) . .
O82 Mo15 O83 102.8(6) . .
O84 Mo15 O83 99.3(5) . .
O82 Mo15 O70 104.6(6) . .
O84 Mo15 O70 87.2(6) . .
O83 Mo15 O70 149.5(6) . .
O82 Mo15 O69 95.8(6) . .
O84 Mo15 O69 154.8(6) . .
O83 Mo15 O69 92.2(5) . .
O70 Mo15 O69 72.1(5) . .
O82 Mo15 O68 168.2(6) . .
O84 Mo15 O68 88.4(5) . .
O83 Mo15 O68 72.7(5) . .
O70 Mo15 O68 77.8(5) . .
O69 Mo15 O68 73.7(5) . .
O85 Mo16 O84 104.9(6) . 2
O85 Mo16 O83 100.1(6) . .
O84 Mo16 O83 88.1(5) 2 .
O85 Mo16 O73 102.2(6) . .
O84 Mo16 O73 86.3(6) 2 .
O83 Mo16 O73 157.7(5) . .
O85 Mo16 O67 98.0(6) . .
O84 Mo16 O67 157.1(5) 2 .
O83 Mo16 O67 88.9(5) . .
O73 Mo16 O67 87.9(6) . .
O85 Mo16 O68 167.1(6) . .
O84 Mo16 O68 86.8(5) 2 .
O83 Mo16 O68 74.4(5) . .
O73 Mo16 O68 83.7(5) . .
O67 Mo16 O68 70.5(5) . .
O143 Mo17 O96 101.6(8) . .
O143 Mo17 O93 102.1(7) . .
O96 Mo17 O93 104.4(6) . .
O143 Mo17 O16 97.4(6) . .
O96 Mo17 O16 89.1(6) . .
O93 Mo17 O16 153.3(6) . .
O143 Mo17 O17 97.7(7) . .
O96 Mo17 O17 152.6(6) . .
O93 Mo17 O17 90.2(6) . .
O16 Mo17 O17 69.1(5) . .
O143 Mo17 O15 175.2(7) . .
O96 Mo17 O15 82.8(7) . .
O93 Mo17 O15 78.4(6) . .
O16 Mo17 O15 80.6(5) . .
O17 Mo17 O15 77.5(6) . .
O137 Mo18 O17 101.6(6) . .
O137 Mo18 O16 98.0(6) . .
O17 Mo18 O16 71.5(5) . .
O137 Mo18 O18 96.4(5) . .
O17 Mo18 O18 140.3(5) . .
O16 Mo18 O18 71.2(5) . .
O137 Mo18 O20 93.2(5) . .
O17 Mo18 O20 70.8(5) . .
O16 Mo18 O20 142.1(5) . .
O18 Mo18 O20 143.2(5) . .
O137 Mo18 O35 99.0(6) . .
O17 Mo18 O35 138.3(5) . .
O16 Mo18 O35 140.1(4) . .
O18 Mo18 O35 71.3(4) . .
O20 Mo18 O35 72.2(4) . .
O137 Mo18 O138 173.1(5) . .
O17 Mo18 O138 83.2(5) . .
O16 Mo18 O138 88.1(5) . .
O18 Mo18 O138 82.5(4) . .
O20 Mo18 O138 83.8(4) . .
O35 Mo18 O138 74.2(4) . .
O141 Mo19 O142 103.9(8) . .
O141 Mo19 O115 100.7(6) . .
O142 Mo19 O115 106.1(6) . .
O141 Mo19 O16 95.9(6) . .
O142 Mo19 O16 88.2(5) . .
O115 Mo19 O16 154.6(5) . .
O141 Mo19 O18 94.7(6) . .
O142 Mo19 O18 151.5(6) . .
O115 Mo19 O18 91.1(5) . .
O16 Mo19 O18 68.3(5) . .
O141 Mo19 O14 173.1(6) . .
O142 Mo19 O14 82.4(8) . .
O115 Mo19 O14 80.0(5) . .
O16 Mo19 O14 81.3(5) . .
O18 Mo19 O14 78.4(5) . .
O114 Mo20 O117 100.8(5) . .
O114 Mo20 O116 104.6(5) . .
O117 Mo20 O116 89.3(5) . .
O114 Mo20 O115 100.7(6) . .
O117 Mo20 O115 158.4(5) . .
O116 Mo20 O115 86.5(5) . .
O114 Mo20 O37 100.3(5) . .
O117 Mo20 O37 89.5(5) . .
O116 Mo20 O37 154.8(4) . .
O115 Mo20 O37 85.5(5) . .
O114 Mo20 O36 168.5(5) . .
O117 Mo20 O36 74.3(4) . .
O116 Mo20 O36 85.9(4) . .
O115 Mo20 O36 84.3(4) . .
O37 Mo20 O36 69.6(4) . .
O148 Mo21 O130 102.6(6) . .
O148 Mo21 O39 105.4(6) . .
O130 Mo21 O39 98.2(5) . .
O148 Mo21 O36 105.7(5) . .
O130 Mo21 O36 97.6(5) . .
O39 Mo21 O36 140.9(5) . .
O148 Mo21 O37 100.1(5) . .
O130 Mo21 O37 157.3(5) . .
O39 Mo21 O37 76.3(5) . .
O36 Mo21 O37 75.4(5) . .
O148 Mo21 O43 176.0(5) . .
O130 Mo21 O43 73.4(5) . .
O39 Mo21 O43 75.1(4) . .
O36 Mo21 O43 75.6(4) . .
O37 Mo21 O43 83.9(4) . .
O107 Mo22 O105 103.5(6) . .
O107 Mo22 O112 100.3(6) . .
O105 Mo22 O112 89.2(5) . .
O107 Mo22 O106 102.2(6) . .
O105 Mo22 O106 86.0(5) . .
O112 Mo22 O106 157.5(5) . .
O107 Mo22 O37 99.9(5) . .
O105 Mo22 O37 156.6(5) . .
O112 Mo22 O37 88.7(5) . .
O106 Mo22 O37 87.0(5) . .
O107 Mo22 O39 168.2(5) . .
O105 Mo22 O39 87.1(5) . .
O112 Mo22 O39 74.4(4) . .
O106 Mo22 O39 83.4(5) . .
O37 Mo22 O39 69.8(4) . .
O139 Mo23 O138 102.6(6) . .
O139 Mo23 O33 106.3(6) . .
O138 Mo23 O33 98.7(5) . .
O139 Mo23 O31 105.5(6) . .
O138 Mo23 O31 98.0(5) . .
O33 Mo23 O31 139.7(5) . .
O139 Mo23 O32 99.8(5) . .
O138 Mo23 O32 157.6(5) . .
O33 Mo23 O32 75.6(4) . .
O31 Mo23 O32 75.1(5) . .
O139 Mo23 O35 176.8(5) . .
O138 Mo23 O35 74.2(4) . .
O33 Mo23 O35 74.8(4) . .
O31 Mo23 O35 74.8(4) . .
O32 Mo23 O35 83.4(4) . .
O136 Mo24 O116 102.9(5) . .
O136 Mo24 O140 104.1(5) . .
O116 Mo24 O140 98.9(5) . .
O136 Mo24 O18 103.6(5) . .
O116 Mo24 O18 87.8(5) . .
O140 Mo24 O18 149.2(5) . .
O136 Mo24 O35 96.5(5) . .
O116 Mo24 O35 154.8(5) . .
O140 Mo24 O35 91.7(5) . .
O18 Mo24 O35 71.9(5) . .
O136 Mo24 O33 169.7(5) . .
O116 Mo24 O33 87.3(4) . .
O140 Mo24 O33 73.0(4) . .
O18 Mo24 O33 77.4(4) . .
O35 Mo24 O33 74.0(4) . .
O88 Mo25 O89 103.1(6) . .
O88 Mo25 O64 103.5(6) . .
O89 Mo25 O64 98.3(5) . .
O88 Mo25 O63 104.1(6) . .
O89 Mo25 O63 88.1(5) . .
O64 Mo25 O63 149.4(5) . .
O88 Mo25 O69 95.6(5) . .
O89 Mo25 O69 155.3(5) . .
O64 Mo25 O69 92.7(5) . .
O63 Mo25 O69 71.7(5) . .
O88 Mo25 O30 169.2(5) . .
O89 Mo25 O30 87.6(5) . .
O64 Mo25 O30 73.2(5) . .
O63 Mo25 O30 77.2(4) . .
O69 Mo25 O30 74.5(5) . .
O61 Mo26 O60 103.2(10) . .
O61 Mo26 O59 100.0(8) . .
O60 Mo26 O59 97.3(7) . .
O61 Mo26 O123 97.9(8) . .
O60 Mo26 O123 92.9(6) . .
O59 Mo26 O123 156.7(6) . .
O61 Mo26 O131 91.5(8) . .
O60 Mo26 O131 165.0(8) . .
O59 Mo26 O131 82.9(5) . .
O123 Mo26 O131 81.9(5) . .
O61 Mo26 O62 163.5(9) . .
O60 Mo26 O62 92.9(9) . .
O59 Mo26 O62 81.1(6) . .
O123 Mo26 O62 77.5(6) . .
O131 Mo26 O62 72.2(7) . .
O8 Mo27 O9 102.6(8) . .
O8 Mo27 O106 100.4(6) . .
O9 Mo27 O106 105.7(7) . .
O8 Mo27 O6 96.7(6) . .
O9 Mo27 O6 88.0(6) . .
O106 Mo27 O6 154.9(6) . .
O8 Mo27 O5 95.0(6) . .
O9 Mo27 O5 152.3(6) . .
O106 Mo27 O5 91.6(5) . .
O6 Mo27 O5 68.7(5) . .
O8 Mo27 O100 172.7(7) . .
O9 Mo27 O100 84.3(8) . .
O106 Mo27 O100 79.8(6) . .
O6 Mo27 O100 80.9(6) . .
O5 Mo27 O100 77.7(6) . .
O51 Mo28 O48 102.5(7) . .
O51 Mo28 O49 100.4(6) . .
O48 Mo28 O49 104.9(6) . .
O51 Mo28 O47 97.7(6) . .
O48 Mo28 O47 88.9(6) . .
O49 Mo28 O47 154.1(6) . .
O51 Mo28 O63 96.0(6) . .
O48 Mo28 O63 152.1(6) . .
O49 Mo28 O63 91.9(5) . .
O47 Mo28 O63 67.9(5) . .
O51 Mo28 O50 173.8(6) . .
O48 Mo28 O50 83.6(7) . .
O49 Mo28 O50 79.2(5) . .
O47 Mo28 O50 80.8(5) . .
O63 Mo28 O50 77.8(5) . .
O108 Mo29 O7 102.6(8) . .
O108 Mo29 O7 102.6(8) . 6_565
O7 Mo29 O7 105.6(9) . 6_565
O108 Mo29 O6 96.7(8) . 6_565
O7 Mo29 O6 152.7(7) . 6_565
O7 Mo29 O6 88.6(6) 6_565 6_565
O108 Mo29 O6 96.7(8) . .
O7 Mo29 O6 88.6(6) . .
O7 Mo29 O6 152.7(7) 6_565 .
O6 Mo29 O6 70.0(7) 6_565 .
O108 Mo29 O101 175.1(10) . .
O7 Mo29 O101 80.2(7) . .
O7 Mo29 O101 80.2(7) 6_565 .
O6 Mo29 O101 79.3(7) 6_565 .
O6 Mo29 O101 79.3(7) . .
O56 Mo30 O57 104.0(8) . .
O56 Mo30 O59 101.0(8) . .
O57 Mo30 O59 100.5(7) . .
O56 Mo30 O53 96.2(8) . .
O57 Mo30 O53 92.1(7) . .
O59 Mo30 O53 155.5(6) . .
O56 Mo30 O48 93.8(7) . .
O57 Mo30 O48 161.2(8) . .
O59 Mo30 O48 81.7(5) . .
O53 Mo30 O48 79.8(6) . .
O56 Mo30 O58 165.8(8) . .
O57 Mo30 O58 88.3(9) . .
O59 Mo30 O58 83.3(7) . .
O53 Mo30 O58 76.1(7) . .
O48 Mo30 O58 73.3(8) . .
O75 Mo31 O71 102.7(7) . .
O75 Mo31 O47 97.6(6) . .
O71 Mo31 O47 72.2(6) . .
O75 Mo31 O63 95.0(6) . .
O71 Mo31 O63 141.0(6) . .
O47 Mo31 O63 71.2(5) . .
O75 Mo31 O70 93.2(6) . .
O71 Mo31 O70 70.9(6) . .
O47 Mo31 O70 143.0(5) . .
O63 Mo31 O70 143.0(5) . .
O75 Mo31 O69 98.9(6) . .
O71 Mo31 O69 137.2(6) . .
O47 Mo31 O69 140.4(5) . .
O63 Mo31 O69 71.7(5) . .
O70 Mo31 O69 71.4(5) . .
O75 Mo31 O72 173.2(6) . .
O71 Mo31 O72 82.9(6) . .
O47 Mo31 O72 87.8(5) . .
O63 Mo31 O72 82.7(5) . .
O70 Mo31 O72 84.9(5) . .
O69 Mo31 O72 74.3(5) . .
O28 Mo32 O22 102.7(10) . .
O28 Mo32 O29 101.5(6) . .
O22 Mo32 O29 105.8(7) . .
O28 Mo32 O17 97.4(7) . .
O22 Mo32 O17 89.7(6) . .
O29 Mo32 O17 152.1(6) . .
O28 Mo32 O20 93.7(6) . .
O22 Mo32 O20 154.0(7) . .
O29 Mo32 O20 90.3(5) . .
O17 Mo32 O20 68.0(5) . .
O28 Mo32 O27 171.2(7) . .
O22 Mo32 O27 84.5(10) . .
O29 Mo32 O27 81.1(8) . .
O17 Mo32 O27 77.5(8) . .
O20 Mo32 O27 77.8(7) . .
O74 Mo33 O24 105.3(10) . .
O74 Mo33 O73 103.4(7) . 2
O24 Mo33 O73 106.7(8) . 2
O74 Mo33 O71 98.6(8) . .
O24 Mo33 O71 87.6(7) . .
O73 Mo33 O71 149.2(8) 2 .
O74 Mo33 O70 94.7(7) . .
O24 Mo33 O70 149.6(7) . .
O73 Mo33 O70 90.1(6) 2 .
O71 Mo33 O70 66.7(6) . .
O74 Mo33 O81 171.0(8) . .
O24 Mo33 O81 82.0(10) . .
O73 Mo33 O81 79.1(8) 2 .
O71 Mo33 O81 76.1(8) . .
O70 Mo33 O81 76.5(6) . .
O52 Mo34 O53 101.1(8) . .
O52 Mo34 O54 102.9(9) . .
O53 Mo34 O54 105.5(7) . .
O52 Mo34 O71 98.0(8) . .
O53 Mo34 O71 151.9(8) . .
O54 Mo34 O71 89.9(7) . .
O52 Mo34 O47 97.1(7) . .
O53 Mo34 O47 88.2(6) . .
O54 Mo34 O47 152.8(8) . .
O71 Mo34 O47 69.1(5) . .
O52 Mo34 O55 175.5(7) . .
O53 Mo34 O55 81.5(7) . .
O54 Mo34 O55 79.7(9) . .
O71 Mo34 O55 78.3(7) . .
O47 Mo34 O55 79.3(6) . .
O66 Mo35 O72 103.3(7) . .
O66 Mo35 O30 105.3(6) . .
O72 Mo35 O30 97.2(6) . .
O66 Mo35 O68 106.5(7) . .
O72 Mo35 O68 98.6(6) . .
O30 Mo35 O68 139.9(6) . .
O66 Mo35 O67 98.0(6) . .
O72 Mo35 O67 158.7(6) . .
O30 Mo35 O67 76.0(5) . .
O68 Mo35 O67 76.0(5) . .
O66 Mo35 O69 177.2(6) . .
O72 Mo35 O69 73.9(5) . .
O30 Mo35 O69 75.3(5) . .
O68 Mo35 O69 74.2(5) . .
O67 Mo35 O69 84.8(5) . .
O98 Mo36 O150 106.9(12) . .
O98 Mo36 O10 102.3(10) . .
O150 Mo36 O10 99.5(8) . .
O98 Mo36 O7 97.7(8) . .
O150 Mo36 O7 91.8(8) . .
O10 Mo36 O7 153.0(8) . .
O98 Mo36 O9 93.0(8) . .
O150 Mo36 O9 159.0(12) . .
O10 Mo36 O9 82.1(6) . .
O7 Mo36 O9 78.8(6) . .
O98 Mo36 O147 166.1(9) . .
O150 Mo36 O147 85.4(13) . .
O10 Mo36 O147 81.4(10) . .
O7 Mo36 O147 75.2(8) . .
O9 Mo36 O147 74.2(8) . .
O12 Mo37 O11 103.6(8) . .
O12 Mo37 O10 102.1(10) . .
O11 Mo37 O10 98.0(7) . .
O12 Mo37 O96 97.0(7) . .
O11 Mo37 O96 91.6(7) . .
O10 Mo37 O96 155.9(8) . .
O12 Mo37 O142 92.7(8) . .
O11 Mo37 O142 162.5(8) . .
O10 Mo37 O142 84.7(6) . .
O96 Mo37 O142 79.9(5) . .
O12 Mo37 O13 164.6(8) . .
O11 Mo37 O13 90.3(9) . .
O10 Mo37 O13 82.3(10) . .
O96 Mo37 O13 75.6(7) . .
O142 Mo37 O13 72.9(8) . .
O95 Mo38 O23 102.5(8) . .
O95 Mo38 O54 95.3(8) . 2
O23 Mo38 O54 162.2(7) . 2
O95 Mo38 O149 95.8(14) . .
O23 Mo38 O149 90.2(10) . .
O54 Mo38 O149 88.8(11) 2 .
O95 Mo38 O25 95.7(14) . .
O23 Mo38 O25 91.4(9) . .
O54 Mo38 O25 85.9(9) 2 .
O149 Mo38 O25 167.7(12) . .
O95 Mo38 O24 176.3(8) . 2
O23 Mo38 O24 81.0(6) . 2
O54 Mo38 O24 81.1(6) 2 2
O149 Mo38 O24 85.1(10) . 2
O25 Mo38 O24 83.1(10) . 2
O151 Mo39 O121 109.8(16) . .
O151 Mo39 O93 98.8(11) . .
O121 Mo39 O93 95.7(7) . .
O151 Mo39 O23 99.0(12) . .
O121 Mo39 O23 96.5(9) . .
O93 Mo39 O23 153.6(8) . .
O151 Mo39 O22 89.6(13) . .
O121 Mo39 O22 160.6(13) . .
O93 Mo39 O22 80.7(6) . .
O23 Mo39 O22 79.9(6) . .
O151 Mo39 O94 166.3(12) . .
O121 Mo39 O94 83.8(13) . .
O93 Mo39 O94 77.6(7) . .
O23 Mo39 O94 80.5(8) . .
O22 Mo39 O94 76.8(9) . .
O125 Mo40 O126 104.8(15) . .
O125 Mo40 O127 102.8(11) . .
O126 Mo40 O127 99.6(9) . .
O125 Mo40 O124 96.4(9) . .
O126 Mo40 O124 91.0(8) . .
O127 Mo40 O124 154.8(9) . .
O125 Mo40 O120 93.9(12) . .
O126 Mo40 O120 160.0(13) . .
O127 Mo40 O120 82.9(7) . .
O124 Mo40 O120 79.6(5) . .
O125 Mo40 O128 169.2(13) . .
O126 Mo40 O128 84.2(14) . .
O127 Mo40 O128 81.1(10) . .
O124 Mo40 O128 77.3(8) . .
O120 Mo40 O128 76.5(10) . .
Mo2 O1 Mo4 123.0(6) . .
Mo4 O2 Mo4 136.9(9) 6_565 .
Mo4 O2 Mo3 110.4(5) 6_565 .
Mo4 O2 Mo3 110.4(5) . .
Mo3 O3 Mo4 104.0(5) . .
Mo3 O3 Mo2 108.4(5) . .
Mo4 O3 Mo2 89.5(4) . .
Mo2 O4 Mo2 140.9(8) . 6_565
Mo2 O4 Mo1 103.2(5) . .
Mo2 O4 Mo1 103.2(5) 6_565 .
Mo2 O4 Mo3 102.7(5) . .
Mo2 O4 Mo3 102.7(5) 6_565 .
Mo1 O4 Mo3 95.7(6) . .
Mo1 O5 Mo2 108.5(6) . .
Mo1 O5 Mo27 109.5(5) . .
Mo2 O5 Mo27 141.1(6) . .
Mo1 O6 Mo29 109.0(6) . .
Mo1 O6 Mo27 109.7(6) . .
Mo29 O6 Mo27 136.4(7) . .
Mo29 O7 Mo36 156.6(9) . .
Mo27 O9 Mo36 152.3(8) . .
Mo37 O10 Mo36 142.3(12) . .
C1 O13 Mo37 118(2) . .
Mo18 O16 Mo17 109.6(6) . .
Mo18 O16 Mo19 110.1(5) . .
Mo17 O16 Mo19 133.4(6) . .
Mo18 O17 Mo17 109.6(6) . .
Mo18 O17 Mo32 111.5(6) . .
Mo17 O17 Mo32 136.5(7) . .
Mo18 O18 Mo24 108.5(5) . .
Mo18 O18 Mo19 109.4(5) . .
Mo24 O18 Mo19 141.9(6) . .
Mo13 O20 Mo18 108.7(5) . .
Mo13 O20 Mo32 141.4(6) . .
Mo18 O20 Mo32 108.8(5) . .
Mo32 O22 Mo39 152.0(11) . .
Mo38 O23 Mo39 132.6(12) . .
Mo33 O24 Mo38 157.7(9) . 2
Mo32 O29 Mo14 146.4(7) . .
Mo35 O30 Mo14 102.8(5) . .
Mo35 O30 Mo25 107.9(5) . .
Mo14 O30 Mo25 88.4(4) . .
Mo23 O31 Mo12 103.8(5) . .
Mo23 O31 Mo13 109.0(5) . .
Mo12 O31 Mo13 89.7(4) . .
Mo11 O32 Mo12 138.5(6) . .
Mo11 O32 Mo23 110.4(5) . .
Mo12 O32 Mo23 109.8(5) . .
Mo23 O33 Mo11 103.6(5) . .
Mo23 O33 Mo24 108.3(5) . .
Mo11 O33 Mo24 88.3(4) . .
Mo24 O35 Mo13 142.4(6) . .
Mo24 O35 Mo18 103.1(5) . .
Mo13 O35 Mo18 101.6(5) . .
Mo24 O35 Mo23 102.9(4) . .
Mo13 O35 Mo23 102.4(4) . .
Mo18 O35 Mo23 95.8(4) . .
Mo21 O36 Mo20 103.2(5) . .
Mo21 O36 Mo9 107.3(5) . .
Mo20 O36 Mo9 87.8(4) . .
Mo20 O37 Mo22 137.0(6) . .
Mo20 O37 Mo21 111.2(5) . .
Mo22 O37 Mo21 110.1(5) . .
Mo21 O39 Mo22 103.0(5) . .
Mo21 O39 Mo6 108.3(5) . .
Mo22 O39 Mo6 88.0(4) . .
Mo7 O41 Mo9 108.6(5) . .
Mo7 O41 Mo10 109.5(5) . .
Mo9 O41 Mo10 141.9(6) . .
Mo7 O42 Mo8 110.0(5) . .
Mo7 O42 Mo10 110.4(5) . .
Mo8 O42 Mo10 133.1(6) . .
Mo6 O43 Mo9 141.6(6) . .
Mo6 O43 Mo7 102.7(5) . .
Mo9 O43 Mo7 102.9(5) . .
Mo6 O43 Mo21 102.8(4) . .
Mo9 O43 Mo21 102.6(5) . .
Mo7 O43 Mo21 95.8(4) . .
Mo7 O44 Mo6 109.0(5) . .
Mo7 O44 Mo5 109.5(5) . .
Mo6 O44 Mo5 140.4(6) . .
Mo7 O45 Mo8 109.4(5) . .
Mo7 O45 Mo5 111.0(6) . .
Mo8 O45 Mo5 137.9(7) . .
Mo31 O47 Mo34 109.1(6) . .
Mo31 O47 Mo28 110.2(6) . .
Mo34 O47 Mo28 133.5(7) . .
Mo28 O48 Mo30 152.5(8) . .
Mo28 O49 Mo12 148.6(7) . .
Mo34 O53 Mo30 157.9(9) . .
Mo34 O54 Mo38 158.3(10) . 2
C7 O58 Mo30 122.4(17) . .
Mo30 O59 Mo26 139.8(8) . .
C7 O62 Mo26 126.2(16) . .
Mo31 O63 Mo25 109.1(5) . .
Mo31 O63 Mo28 109.6(6) . .
Mo25 O63 Mo28 141.0(6) . .
Mo25 O64 Mo14 122.8(7) . .
Mo14 O67 Mo16 138.2(7) . .
Mo14 O67 Mo35 110.3(6) . .
Mo16 O67 Mo35 109.1(6) . .
Mo35 O68 Mo16 103.6(5) . .
Mo35 O68 Mo15 108.7(6) . .
Mo16 O68 Mo15 89.1(5) . .
Mo15 O69 Mo25 141.1(7) . .
Mo15 O69 Mo31 103.2(5) . .
Mo25 O69 Mo31 102.9(5) . .
Mo15 O69 Mo35 103.3(5) . .
Mo25 O69 Mo35 102.3(5) . .
Mo31 O69 Mo35 95.5(5) . .
Mo31 O70 Mo15 108.9(6) . .
Mo31 O70 Mo33 109.7(6) . .
Mo15 O70 Mo33 139.6(7) . .
Mo31 O71 Mo34 109.4(7) . .
Mo31 O71 Mo33 111.6(7) . .
Mo34 O71 Mo33 136.6(8) . .
Mo35 O72 Mo31 116.4(7) . .
Mo33 O73 Mo16 146.2(8) 2 .
Mo15 O83 Mo16 122.3(6) . .
Mo15 O84 Mo16 159.4(9) . 2
Mo13 O87 Mo14 159.5(8) . .
Mo25 O89 Mo12 158.6(7) . .
Mo13 O91 Mo12 122.2(6) . .
Mo17 O93 Mo39 149.5(9) . .
Mo17 O96 Mo37 157.4(8) . .
Mo3 O104 Mo1 116.3(8) . .
Mo2 O105 Mo22 160.3(7) . .
Mo27 O106 Mo22 148.3(7) . .
Mo5 O110 Mo4 146.6(7) . .
Mo6 O111 Mo4 160.3(7) . .
Mo6 O112 Mo22 123.7(6) . .
Mo19 O115 Mo20 149.1(7) . .
Mo24 O116 Mo20 158.2(7) . .
Mo9 O117 Mo20 124.6(6) . .
Mo5 O120 Mo40 156.8(9) . .
Mo8 O123 Mo26 157.3(7) . .
Mo8 O124 Mo40 159.2(8) . .
Mo40 O127 Mo40 144.3(12) 6_565 .
Mo21 O130 Mo7 116.8(5) . .
Mo10 O131 Mo26 153.1(8) . .
Mo10 O133 Mo11 150.2(6) . .
Mo9 O134 Mo11 158.9(7) . .
Mo23 O138 Mo18 115.8(6) . .
Mo24 O140 Mo11 123.3(6) . .
Mo19 O142 Mo37 157.2(8) . .
C1 O147 Mo36 118(2) . .
C4 N2 C6 108(3) . .
C6 N3 C5 111(4) . .
C12 N5 C10 110(3) . .
C11 N6 C12 109(4) . .
O147 C1 O13 130(3) . .
O147 C1 C2 107(3) . .
O13 C1 C2 121(3) . .
N1 C2 C3 117(3) . .
N1 C2 C1 105(3) . .
C3 C2 C1 108(3) . .
C4 C3 C2 111(3) . .
C5 C4 N2 110(3) . .
C5 C4 C3 125(3) . .
N2 C4 C3 124(3) . .
C4 C5 N3 105(3) . .
N3 C6 N2 106(4) . .
O62 C7 O58 131(2) . .
O62 C7 C8 119(2) . .
O58 C7 C8 110(2) . .
N4 C8 C9' 113(2) . .
N4 C8 C7 113(2) . .
C9' C8 C7 110(2) . .
C10 C9' C8 117(3) . .
C11 C10 N5 107(3) . .
C11 C10 C9' 132(3) . .
N5 C10 C9' 122(3) . .
C10 C11 N6 108(3) . .
N5 C12 N6 106(3) . .
N7 C15 N8 100(5) . .
C15 N7 C17 114(5) . .
C18 C17 N7 105(6) . .
N8 C18 C17 107(5) . .
C18 N8 C15 114(5) . .

loop_
_geom_bond_atom_site_label_1
_geom_bond_atom_site_label_2
_geom_bond_distance
_geom_bond_site_symmetry_2
Mo1 O102 1.682(19) .
Mo1 O5 2.010(11) .
Mo1 O5 2.011(11) 6_565
Mo1 O6 2.012(13) 6_565
Mo1 O6 2.012(13) .
Mo1 O4 2.100(17) .
Mo1 O104 2.234(17) .
Mo1 M29 3.17(3) .
Mo2 O103 1.670(12) .
Mo2 O1 1.846(12) .
Mo2 O105 1.851(12) .
Mo2 O5 2.015(12) .
Mo2 O4 2.068(6) .
Mo2 O3 2.433(12) .
Mo3 O129 1.673(16) .
Mo3 O104 1.783(18) .
Mo3 O3 1.965(12) .
Mo3 O3 1.965(12) 6_565
Mo3 O2 2.100(17) .
Mo3 O4 2.499(17) .
Mo4 O109 1.655(12) .
Mo4 O111 1.917(12) .
Mo4 O1 1.949(12) .
Mo4 O110 1.984(13) .
Mo4 O2 2.004(6) .
Mo4 O3 2.304(12) .
Mo5 O152 1.691(15) .
Mo5 O120 1.758(14) .
Mo5 O110 1.822(12) .
Mo5 O45 2.057(12) .
Mo5 O44 2.081(11) .
Mo5 O144 2.324(17) .
Mo6 O113 1.660(11) .
Mo6 O111 1.827(12) .
Mo6 O112 1.863(12) .
Mo6 O44 2.006(11) .
Mo6 O43 2.078(11) .
Mo6 O39 2.453(11) .
Mo7 O119 1.676(12) .
Mo7 O42 1.980(12) .
Mo7 O45 1.991(13) .
Mo7 O41 1.998(11) .
Mo7 O44 2.004(11) .
Mo7 O43 2.102(11) .
Mo7 O130 2.232(12) .
Mo8 O122 1.685(16) .
Mo8 O123 1.768(13) .
Mo8 O124 1.800(15) .
Mo8 O42 2.053(12) .
Mo8 O45 2.056(13) .
Mo8 O46 2.348(16) .
Mo9 O118 1.681(12) .
Mo9 O134 1.845(11) .
Mo9 O117 1.849(11) .
Mo9 O41 2.028(11) .
Mo9 O43 2.080(11) .
Mo9 O36 2.457(11) .
Mo10 O132 1.694(15) .
Mo10 O131 1.750(13) .
Mo10 O133 1.810(12) .
Mo10 O42 2.068(12) .
Mo10 O41 2.072(12) .
Mo10 O76 2.368(13) .
Mo11 O135 1.670(11) .
Mo11 O134 1.900(11) .
Mo11 O140 1.932(11) .
Mo11 O133 1.991(12) .
Mo11 O32 1.997(11) .
Mo11 O33 2.340(11) .
Mo12 O90 1.669(13) .
Mo12 O89 1.926(12) .
Mo12 O91 1.948(12) .
Mo12 O49 1.985(13) .
Mo12 O32 1.998(11) .
Mo12 O31 2.311(12) .
Mo13 O92 1.665(12) .
Mo13 O87 1.839(13) .
Mo13 O91 1.866(12) .
Mo13 O20 1.992(11) .
Mo13 O35 2.100(11) .
Mo13 O31 2.424(11) .
Mo14 O86 1.656(13) .
Mo14 O87 1.916(13) .
Mo14 O64 1.945(13) .
Mo14 O29 1.986(14) .
Mo14 O67 1.990(13) .
Mo14 O30 2.338(12) .
Mo15 O82 1.670(14) .
Mo15 O84 1.836(13) .
Mo15 O83 1.857(12) .
Mo15 O70 2.011(13) .
Mo15 O69 2.066(12) .
Mo15 O68 2.442(15) .
Mo16 O85 1.653(13) .
Mo16 O84 1.917(12) 2
Mo16 O83 1.949(13) .
Mo16 O73 2.005(15) .
Mo16 O67 2.015(13) .
Mo16 O68 2.310(13) .
Mo17 O143 1.703(15) .
Mo17 O96 1.794(15) .
Mo17 O93 1.803(13) .
Mo17 O16 2.049(12) .
Mo17 O17 2.054(14) .
Mo17 O15 2.327(14) .
Mo18 O137 1.679(12) .
Mo18 O17 1.988(13) .
Mo18 O16 1.995(12) .
Mo18 O18 2.004(12) .
Mo18 O20 2.019(11) .
Mo18 O35 2.105(11) .
Mo18 O138 2.248(11) .
Mo19 O141 1.685(13) .
Mo19 O142 1.733(14) .
Mo19 O115 1.815(12) .
Mo19 O16 2.069(12) .
Mo19 O18 2.077(11) .
Mo19 O14 2.325(15) .
Mo20 O114 1.677(11) .
Mo20 O117 1.912(12) .
Mo20 O116 1.916(11) .
Mo20 O115 1.985(12) .
Mo20 O37 1.998(12) .
Mo20 O36 2.340(11) .
Mo21 O148 1.685(13) .
Mo21 O130 1.771(11) .
Mo21 O39 1.944(11) .
Mo21 O36 1.968(11) .
Mo21 O37 2.103(11) .
Mo21 O43 2.489(11) .
Mo22 O107 1.668(12) .
Mo22 O105 1.897(12) .
Mo22 O112 1.919(12) .
Mo22 O106 1.988(13) .
Mo22 O37 2.001(12) .
Mo22 O39 2.343(11) .
Mo23 O139 1.668(12) .
Mo23 O138 1.769(12) .
Mo23 O33 1.946(10) .
Mo23 O31 1.958(13) .
Mo23 O32 2.117(11) .
Mo23 O35 2.482(11) .
Mo24 O136 1.679(11) .
Mo24 O116 1.833(11) .
Mo24 O140 1.851(11) .
Mo24 O18 2.016(11) .
Mo24 O35 2.063(11) .
Mo24 O33 2.439(11) .
Mo25 O88 1.687(12) .
Mo25 O89 1.828(12) .
Mo25 O64 1.856(13) .
Mo25 O63 2.021(12) .
Mo25 O69 2.075(12) .
Mo25 O30 2.446(14) .
Mo26 O61 1.682(16) .
Mo26 O60 1.690(15) .
Mo26 O59 1.892(13) .
Mo26 O123 2.038(13) .
Mo26 O131 2.193(13) .
Mo26 O62 2.265(15) .
Mo27 O8 1.702(13) .
Mo27 O9 1.737(14) .
Mo27 O106 1.818(12) .
Mo27 O6 2.067(12) .
Mo27 O5 2.074(12) .
Mo27 O100 2.334(16) .
Mo28 O51 1.708(14) .
Mo28 O48 1.764(14) .
Mo28 O49 1.817(13) .
Mo28 O47 2.068(12) .
Mo28 O63 2.080(12) .
Mo28 O50 2.328(15) .
Mo29 O108 1.66(2) .
Mo29 O7 1.776(15) .
Mo29 O7 1.776(15) 6_565
Mo29 O6 2.056(13) 6_565
Mo29 O6 2.056(13) .
Mo29 O101 2.36(3) .
Mo30 O56 1.674(17) .
Mo30 O57 1.694(15) .
Mo30 O59 1.885(14) .
Mo30 O53 2.038(17) .
Mo30 O48 2.202(13) .
Mo30 O58 2.267(18) .
Mo31 O75 1.666(14) .
Mo31 O71 1.985(15) .
Mo31 O47 1.988(13) .
Mo31 O63 1.991(12) .
Mo31 O70 2.006(13) .
Mo31 O69 2.103(12) .
Mo31 O72 2.242(15) .
Mo31 M33 3.16(2) .
Mo32 O28 1.682(16) .
Mo32 O22 1.750(15) .
Mo32 O29 1.821(13) .
Mo32 O17 2.057(13) .
Mo32 O20 2.094(11) .
Mo32 O27 2.32(2) .
Mo33 O74 1.623(16) .
Mo33 O24 1.746(17) .
Mo33 O73 1.790(16) 2
Mo33 O71 2.093(16) .
Mo33 O70 2.119(14) .
Mo33 O81 2.39(2) .
Mo34 O52 1.690(18) .
Mo34 O53 1.793(16) .
Mo34 O54 1.796(15) .
Mo34 O71 2.062(16) .
Mo34 O47 2.067(13) .
Mo34 O55 2.337(19) .
Mo35 O66 1.666(15) .
Mo35 O72 1.764(13) .
Mo35 O30 1.956(13) .
Mo35 O68 1.959(14) .
Mo35 O67 2.111(12) .
Mo35 O69 2.497(13) .
Mo36 O98 1.64(2) .
Mo36 O150 1.718(19) .
Mo36 O10 1.894(16) .
Mo36 O7 2.061(16) .
Mo36 O9 2.222(14) .
Mo36 O147 2.25(3) .
Mo37 O12 1.683(19) .
Mo37 O11 1.718(17) .
Mo37 O10 1.872(16) .
Mo37 O96 2.040(15) .
Mo37 O142 2.186(14) .
Mo37 O13 2.25(2) .
Mo38 O95 1.661(19) .
Mo38 O23 1.908(16) .
Mo38 O54 1.919(16) 2
Mo38 O149 1.95(3) .
Mo38 O25 2.05(3) .
Mo38 O24 2.191(17) 2
Mo39 O151 1.70(3) .
Mo39 O121 1.698(18) .
Mo39 O93 1.918(14) .
Mo39 O23 1.959(18) .
Mo39 O22 2.218(16) .
Mo39 O94 2.29(3) .
Mo40 O125 1.64(2) .
Mo40 O126 1.71(2) .
Mo40 O127 1.867(8) .
Mo40 O124 2.016(15) .
Mo40 O120 2.156(14) .
Mo40 O128 2.33(2) .
O13 C1 1.37(4) .
O58 C7 1.29(3) .
O62 C7 1.24(3) .
O147 C1 1.34(4) .
N1 C2 1.507(19) .
N2 C4 1.404(14) .
N2 C6 1.410(19) .
N3 C6 1.40(2) .
N3 C5 1.408(19) .
N4 C8 1.478(18) .
N5 C12 1.403(19) .
N5 C10 1.408(19) .
N6 C11 1.409(19) .
N6 C12 1.412(19) .
C1 C2 1.521(19) .
C2 C3 1.51(2) .
C3 C4 1.501(19) .
C4 C5 1.401(19) .
C7 C8 1.53(3) .
C8 C9' 1.512(18) .
C9' C10 1.498(19) .
C10 C11 1.396(19) .
C15 N7 1.40(2) .
C15 N8 1.40(2) .
N7 C17 1.40(2) .
C17 C18 1.39(2) .
C18 N8 1.38(2) .
